data_4302012
loop_
_publ_author_name
'Muhammad Nadeem Akhtar'
'Yan-Zhen Zheng'
'Yanhua Lan'
'Valeriu Mereacre'
'Christopher E. Anson'
'Annie K. Powell'

_publ_contact_author
; 
'Annie K. Powell'
;
_publ_contact_author_email powell@aoc.uni-karlsruhe.de
_publ_contact_author_phone '+49 721 608 2135'
_publ_section_title
;
Family of Heterometallic Semicircular MnIII2LnIII3 Strands
;
_journal_name_full 'Inorganic Chemistry'
_journal_page_first 3502
_journal_page_last 3504
_journal_paper_doi 10.1021/ic9000686
_journal_volume 48
_journal_year 2009
_chemical_formula_moiety 'C80 H160 Mn2 N5 O26 Y3, C2 H3 N'
_chemical_formula_sum 'C82 H163 Mn2 N6 O26 Y3'
_chemical_formula_weight 2025.79
_chemical_name_systematic
; 
 ? 
;
_space_group_IT_number 14
_symmetry_cell_setting monoclinic
_symmetry_space_group_name_Hall '-P 2yn'
_symmetry_space_group_name_H-M 'P 1 21/n 1'
_atom_sites_solution_hydrogens geom
_atom_sites_solution_primary direct
_atom_sites_solution_secondary difmap
_audit_creation_method SHELXL-97
_cell_angle_alpha 90.00
_cell_angle_beta 100.803(1)
_cell_angle_gamma 90.00
_cell_formula_units_Z 4
_cell_length_a 17.3318(7)
_cell_length_b 29.7220(12)
_cell_length_c 20.4829(8)
_cell_measurement_reflns_used 9577
_cell_measurement_temperature 100(2)
_cell_measurement_theta_max 24.44
_cell_measurement_theta_min 2.26
_cell_volume 10364.5(7)
_computing_cell_refinement 'SMART-NT 5.6 (Bruker AXS Inc., 2005)'
_computing_data_collection 'SMART-NT 5.6 (Bruker AXS Inc., 2005)'
_computing_data_reduction 'SAINT+ 6.45 (Bruker AXS Inc., 2003)'
_computing_molecular_graphics 'SHELXTL 6.12 (BrukerAXS Inc., 2003)'
_computing_publication_material 'SHELXTL 6.12 (BrukerAXS Inc., 2003)'
_computing_structure_refinement 'SHELXTL 6.12 (BrukerAXS Inc., 2003)'
_computing_structure_solution 'SHELXTL 6.12 (BrukerAXS Inc., 2003)'
_diffrn_ambient_temperature 100(2)
_diffrn_detector_area_resol_mean 8.333
_diffrn_measured_fraction_theta_full 0.999
_diffrn_measured_fraction_theta_max 0.998
_diffrn_measurement_device_type 'Bruker SMART Apex'
_diffrn_measurement_method 'CCD area detector'
_diffrn_radiation_monochromator graphite
_diffrn_radiation_source 'rotating anode'
_diffrn_radiation_type MoK\a
_diffrn_radiation_wavelength 0.71073
_diffrn_reflns_av_R_equivalents 0.0671
_diffrn_reflns_av_sigmaI/netI 0.0726
_diffrn_reflns_limit_h_max 21
_diffrn_reflns_limit_h_min -21
_diffrn_reflns_limit_k_max 36
_diffrn_reflns_limit_k_min -35
_diffrn_reflns_limit_l_max 24
_diffrn_reflns_limit_l_min -24
_diffrn_reflns_number 60793
_diffrn_reflns_theta_full 25.00
_diffrn_reflns_theta_max 25.68
_diffrn_reflns_theta_min 1.22
_exptl_absorpt_coefficient_mu 1.966
_exptl_absorpt_correction_T_max 0.730
_exptl_absorpt_correction_T_min 0.575
_exptl_absorpt_correction_type multi-scan
_exptl_absorpt_process_details 'SADABS (Bruker AXS Inc., 2005)'
_exptl_crystal_colour orange
_exptl_crystal_density_diffrn 1.298
_exptl_crystal_density_method 'not measured'
_exptl_crystal_description block
_exptl_crystal_F_000 4288
_exptl_crystal_size_max 0.28
_exptl_crystal_size_mid 0.23
_exptl_crystal_size_min 0.16
_refine_diff_density_max 0.808
_refine_diff_density_min -0.486
_refine_diff_density_rms 0.084
_refine_ls_extinction_method none
_refine_ls_goodness_of_fit_ref 1.034
_refine_ls_hydrogen_treatment mixed
_refine_ls_matrix_type full
_refine_ls_number_parameters 1072
_refine_ls_number_reflns 19621
_refine_ls_number_restraints 112
_refine_ls_restrained_S_all 1.058
_refine_ls_R_factor_all 0.1019
_refine_ls_R_factor_gt 0.0524
_refine_ls_shift/su_max 0.001
_refine_ls_shift/su_mean 0.000
_refine_ls_structure_factor_coef Fsqd
_refine_ls_weighting_details 'calc w=1/[\s^2^(Fo^2^)+(0.0664P)^2^+5.5120P] where P=(Fo^2^+2Fc^2^)/3'
_refine_ls_weighting_scheme calc
_refine_ls_wR_factor_gt 0.1192
_refine_ls_wR_factor_ref 0.1399
_reflns_number_gt 12470
_reflns_number_total 19621
_reflns_threshold_expression >2sigma(I)
_cod_data_source_file ic9000686_si_001_1.cif
_cod_data_source_block p218
_cod_original_sg_symbol_H-M 'P 21/n'
_cod_database_code 4302012

loop_
_symmetry_equiv_pos_as_xyz
'x, y, z'
'-x+1/2, y+1/2, -z+1/2'
'-x, -y, -z'
'x-1/2, -y-1/2, z-1/2'

loop_
_atom_site_label
_atom_site_type_symbol
_atom_site_fract_x
_atom_site_fract_y
_atom_site_fract_z
_atom_site_U_iso_or_equiv
_atom_site_adp_type
_atom_site_occupancy
_atom_site_symmetry_multiplicity
_atom_site_calc_flag
_atom_site_refinement_flags
_atom_site_disorder_assembly
_atom_site_disorder_group
Y1 Y 0.13279(2) 0.160316(14) 0.41107(2) 0.02947(12) Uani 1 1 d . C .
Y2 Y 0.46958(3) 0.217960(15) 0.35748(2) 0.02925(12) Uani 1 1 d . C .
Y3 Y 0.07466(3) 0.363261(15) 0.45981(2) 0.03045(12) Uani 1 1 d . C .
Mn1 Mn 0.32613(4) 0.15845(2) 0.40827(3) 0.02945(17) Uani 1 1 d . C .
Mn2 Mn 0.03600(4) 0.25742(2) 0.41010(3) 0.02880(17) Uani 1 1 d . C .
N1 N 0.1417(2) 0.14094(12) 0.53908(19) 0.0337(9) Uani 1 1 d . . .
C1 C 0.2243(3) 0.1348(2) 0.5685(3) 0.0649(19) Uani 1 1 d . . .
H1A H 0.2326 0.1484 0.6134 0.078 Uiso 1 1 calc R . .
H1B H 0.2331 0.1021 0.5749 0.078 Uiso 1 1 calc R . .
C2 C 0.2816(3) 0.1505(3) 0.5383(3) 0.109(3) Uani 1 1 d . . .
H2A H 0.3215 0.1265 0.5401 0.131 Uiso 1 1 calc R . .
H2B H 0.3073 0.1759 0.5653 0.131 Uiso 1 1 calc R . .
O1 O 0.26231(17) 0.16504(11) 0.47338(15) 0.0364(8) Uani 1 1 d . . .
C3 C 0.1053(3) 0.17946(18) 0.5667(2) 0.0491(14) Uani 1 1 d . . .
H3A H 0.1228 0.1797 0.6156 0.059 Uiso 1 1 calc R . .
H3B H 0.0476 0.1755 0.5574 0.059 Uiso 1 1 calc R . .
C4 C 0.1248(3) 0.22411(17) 0.5394(2) 0.0490(14) Uani 1 1 d . . .
H4A H 0.0907 0.2477 0.5531 0.059 Uiso 1 1 calc R . .
H4B H 0.1801 0.2320 0.5580 0.059 Uiso 1 1 calc R . .
O2 O 0.11385(16) 0.22276(9) 0.46955(14) 0.0292(7) Uani 1 1 d . . .
C5 C 0.0986(4) 0.09912(19) 0.5473(3) 0.0576(16) Uani 1 1 d . B .
H5A H 0.1239 0.0743 0.5269 0.069 Uiso 1 1 calc R . .
H5B H 0.0446 0.1023 0.5215 0.069 Uiso 1 1 calc R . .
C6 C 0.0929(4) 0.0851(2) 0.6177(3) 0.0632(17) Uani 1 1 d D . .
H6A1 H 0.1451 0.0742 0.6404 0.076 Uiso 0.66 1 calc PR A 1
H6A2 H 0.0799 0.1119 0.6421 0.076 Uiso 0.66 1 calc PR A 1
H6B1 H 0.1438 0.0732 0.6401 0.076 Uiso 0.34 1 d PR A 2
H6B2 H 0.0819 0.1122 0.6421 0.076 Uiso 0.34 1 d PR A 2
C7A C 0.0327(6) 0.0488(3) 0.6225(5) 0.064(3) Uiso 0.66 1 d PD B 1
H7A1 H 0.0258 0.0455 0.6692 0.077 Uiso 0.66 1 calc PR B 1
H7A2 H -0.0186 0.0571 0.5951 0.077 Uiso 0.66 1 calc PR B 1
C8A C 0.0604(7) 0.0065(4) 0.5988(5) 0.082(3) Uiso 0.66 1 d PD B 1
H8A1 H 0.0220 -0.0173 0.6014 0.122 Uiso 0.66 1 calc PR B 1
H8A2 H 0.1110 -0.0016 0.6265 0.122 Uiso 0.66 1 calc PR B 1
H8A3 H 0.0670 0.0100 0.5526 0.122 Uiso 0.66 1 calc PR B 1
C7B C 0.0731(14) 0.0336(6) 0.6167(10) 0.079(6) Uiso 0.34 1 d PD B 2
H7B1 H 0.0243 0.0286 0.5838 0.094 Uiso 0.34 1 calc PR B 2
H7B2 H 0.1158 0.0172 0.6009 0.094 Uiso 0.34 1 calc PR B 2
C8B C 0.0629(14) 0.0137(7) 0.6792(10) 0.098(7) Uiso 0.34 1 d PD B 2
H8B1 H 0.0439 -0.0173 0.6715 0.146 Uiso 0.34 1 calc PR B 2
H8B2 H 0.0246 0.0313 0.6981 0.146 Uiso 0.34 1 calc PR B 2
H8B3 H 0.1133 0.0136 0.7103 0.146 Uiso 0.34 1 calc PR B 2
N2 N 0.0888(2) 0.13816(13) 0.2824(2) 0.0414(10) Uani 1 1 d D . .
C9 C 0.1598(3) 0.1405(2) 0.2540(2) 0.0537(15) Uani 1 1 d . C .
H9A H 0.1446 0.1450 0.2053 0.064 Uiso 1 1 calc R . .
H9B H 0.1878 0.1114 0.2614 0.064 Uiso 1 1 calc R . .
C10 C 0.2146(3) 0.1773(2) 0.2823(3) 0.0530(15) Uani 1 1 d . . .
H10A H 0.2649 0.1740 0.2664 0.064 Uiso 1 1 calc R C .
H10B H 0.1916 0.2068 0.2669 0.064 Uiso 1 1 calc R . .
O3 O 0.22863(17) 0.17575(10) 0.35197(15) 0.0319(7) Uani 1 1 d . C .
C11A C 0.0216(5) 0.1670(3) 0.2612(5) 0.027(2) Uiso 0.50 1 d PD C 1
H11A H -0.0223 0.1568 0.2822 0.032 Uiso 0.50 1 calc PR C 1
H11B H 0.0045 0.1645 0.2125 0.032 Uiso 0.50 1 calc PR C 1
C12A C 0.0401(6) 0.2169(3) 0.2797(4) 0.0230(19) Uiso 0.50 1 d P C 1
H12A H 0.0795 0.2288 0.2549 0.028 Uiso 0.50 1 calc PR C 1
H12B H -0.0082 0.2354 0.2683 0.028 Uiso 0.50 1 calc PR C 1
C11B C 0.0402(6) 0.1761(3) 0.2421(5) 0.042(3) Uiso 0.50 1 d PD C 2
H11C H 0.0746 0.1936 0.2181 0.050 Uiso 0.50 1 calc PR C 2
H11D H -0.0021 0.1625 0.2086 0.050 Uiso 0.50 1 calc PR C 2
C12B C 0.0053(7) 0.2063(4) 0.2847(5) 0.046(3) Uiso 0.50 1 d P C 2
H12C H -0.0396 0.1913 0.2992 0.055 Uiso 0.50 1 calc PR C 2
H12D H -0.0142 0.2339 0.2599 0.055 Uiso 0.50 1 calc PR C 2
O4 O 0.06835(18) 0.21869(10) 0.34583(14) 0.0350(7) Uani 1 1 d . . .
C13A C 0.0618(9) 0.0923(5) 0.2658(6) 0.064(5) Uiso 0.50 1 d PD C 1
H13A H 0.0126 0.0877 0.2829 0.077 Uiso 0.50 1 calc PR C 1
H13B H 0.1013 0.0714 0.2905 0.077 Uiso 0.50 1 calc PR C 1
C14A C 0.0463(7) 0.0780(4) 0.1921(5) 0.055(3) Uiso 0.50 1 d PD C 1
H14A H 0.0074 0.0983 0.1654 0.066 Uiso 0.50 1 calc PR C 1
H14B H 0.0955 0.0791 0.1742 0.066 Uiso 0.50 1 calc PR C 1
C15A C 0.0138(11) 0.0288(5) 0.1902(8) 0.113(6) Uiso 0.50 1 d PD C 1
H15A H -0.0335 0.0273 0.2106 0.135 Uiso 0.50 1 calc PR C 1
H15B H 0.0540 0.0081 0.2143 0.135 Uiso 0.50 1 calc PR C 1
C16A C -0.0066(16) 0.0163(8) 0.1154(10) 0.190(11) Uiso 0.50 1 d PD C 1
H16A H -0.0261 -0.0147 0.1107 0.284 Uiso 0.50 1 calc PR C 1
H16B H 0.0405 0.0189 0.0957 0.284 Uiso 0.50 1 calc PR C 1
H16C H -0.0472 0.0367 0.0926 0.284 Uiso 0.50 1 calc PR C 1
C13B C 0.0461(9) 0.0928(5) 0.2819(6) 0.059(4) Uiso 0.50 1 d PD C 2
H13C H 0.0797 0.0718 0.3125 0.071 Uiso 0.50 1 calc PR C 2
H13D H -0.0029 0.0973 0.2993 0.071 Uiso 0.50 1 calc PR C 2
C14B C 0.0259(6) 0.0712(3) 0.2143(5) 0.043(3) Uiso 0.50 1 d PD C 2
H14C H 0.0750 0.0624 0.1997 0.051 Uiso 0.50 1 calc PR C 2
H14D H -0.0014 0.0935 0.1822 0.051 Uiso 0.50 1 calc PR C 2
C15B C -0.0266(10) 0.0296(5) 0.2140(8) 0.098(5) Uiso 0.50 1 d PD C 2
H15C H 0.0004 0.0080 0.2474 0.118 Uiso 0.50 1 calc PR C 2
H15D H -0.0759 0.0388 0.2280 0.118 Uiso 0.50 1 calc PR C 2
C16B C -0.0471(14) 0.0059(7) 0.1485(10) 0.162(9) Uiso 0.50 1 d PD C 2
H16D H -0.0818 -0.0195 0.1525 0.243 Uiso 0.50 1 calc PR C 2
H16E H 0.0010 -0.0051 0.1353 0.243 Uiso 0.50 1 calc PR C 2
H16F H -0.0738 0.0269 0.1148 0.243 Uiso 0.50 1 calc PR C 2
N3 N 0.5214(2) 0.15213(13) 0.28927(18) 0.0327(9) Uani 1 1 d . . .
C17 C 0.4489(3) 0.13001(17) 0.2546(2) 0.0398(12) Uani 1 1 d . . .
H17A H 0.4627 0.1023 0.2325 0.048 Uiso 1 1 calc R . .
H17B H 0.4207 0.1504 0.2199 0.048 Uiso 1 1 calc R . .
C18 C 0.3960(3) 0.11812(16) 0.3028(2) 0.0359(11) Uani 1 1 d . . .
H18A H 0.3453 0.1064 0.2783 0.043 Uiso 1 1 calc R . .
H18B H 0.4209 0.0945 0.3339 0.043 Uiso 1 1 calc R . .
O5 O 0.38332(16) 0.15742(10) 0.33857(14) 0.0294(7) Uani 1 1 d . . .
C19 C 0.5619(3) 0.17589(17) 0.2417(2) 0.0399(12) Uani 1 1 d . . .
H19A H 0.5230 0.1931 0.2097 0.048 Uiso 1 1 calc R . .
H19B H 0.5869 0.1536 0.2164 0.048 Uiso 1 1 calc R . .
C20 C 0.6238(3) 0.20768(17) 0.2778(3) 0.0438(13) Uani 1 1 d . . .
H20A H 0.6681 0.1905 0.3038 0.053 Uiso 1 1 calc R . .
H20B H 0.6444 0.2270 0.2457 0.053 Uiso 1 1 calc R . .
O6 O 0.5869(2) 0.23435(12) 0.32079(18) 0.0449(9) Uani 1 1 d . . .
H6 H 0.619(3) 0.2450(18) 0.353(3) 0.054 Uiso 1 1 d . . .
C21 C 0.5744(3) 0.11991(16) 0.3316(2) 0.0382(12) Uani 1 1 d D . .
H21A H 0.5434 0.1043 0.3608 0.046 Uiso 1 1 calc R . .
H21B H 0.6156 0.1375 0.3607 0.046 Uiso 1 1 calc R . .
C22 C 0.6148(3) 0.08417(17) 0.2963(3) 0.0501(14) Uani 1 1 d D . .
H22A H 0.5764 0.0713 0.2591 0.060 Uiso 1 1 calc R . .
H22B H 0.6575 0.0983 0.2775 0.060 Uiso 1 1 calc R . .
C23 C 0.6486(3) 0.04678(18) 0.3436(3) 0.0608(16) Uani 1 1 d D . .
H23A H 0.6053 0.0320 0.3608 0.073 Uiso 1 1 calc R . .
H23B H 0.6848 0.0601 0.3819 0.073 Uiso 1 1 calc R . .
C24 C 0.6931(4) 0.0111(2) 0.3107(4) 0.084(2) Uani 1 1 d D . .
H24A H 0.7134 -0.0122 0.3434 0.127 Uiso 1 1 calc R . .
H24B H 0.7370 0.0253 0.2946 0.127 Uiso 1 1 calc R . .
H24C H 0.6573 -0.0026 0.2733 0.127 Uiso 1 1 calc R . .
N4 N -0.0390(2) 0.37689(13) 0.52578(18) 0.0328(9) Uani 1 1 d . . .
C25 C -0.0557(3) 0.33216(15) 0.5523(2) 0.0331(11) Uani 1 1 d . . .
H25A H -0.1066 0.3333 0.5675 0.040 Uiso 1 1 calc R . .
H25B H -0.0143 0.3248 0.5912 0.040 Uiso 1 1 calc R . .
C26 C -0.0587(3) 0.29586(16) 0.5008(2) 0.0349(11) Uani 1 1 d . C .
H26A H -0.0672 0.2662 0.5204 0.042 Uiso 1 1 calc R . .
H26B H -0.1026 0.3016 0.4633 0.042 Uiso 1 1 calc R . .
O7 O 0.01434(16) 0.29588(10) 0.47777(14) 0.0295(7) Uani 1 1 d . . .
C27 C -0.0047(3) 0.40763(15) 0.5801(2) 0.0347(11) Uani 1 1 d . . .
H27A H 0.0384 0.3922 0.6104 0.042 Uiso 1 1 calc R . .
H27B H -0.0453 0.4162 0.6060 0.042 Uiso 1 1 calc R . .
C28 C 0.0265(3) 0.44906(16) 0.5522(3) 0.0432(13) Uani 1 1 d . C .
H28A H -0.0173 0.4672 0.5276 0.052 Uiso 1 1 calc R . .
H28B H 0.0561 0.4677 0.5886 0.052 Uiso 1 1 calc R . .
O8 O 0.0770(2) 0.43480(11) 0.50869(18) 0.0437(9) Uani 1 1 d . . .
H8 H 0.075(3) 0.4545(18) 0.478(3) 0.052 Uiso 1 1 d . . .
C29 C -0.1099(3) 0.39630(18) 0.4835(2) 0.0426(13) Uani 1 1 d . . .
H29A H -0.1360 0.3722 0.4541 0.051 Uiso 1 1 calc R . .
H29B H -0.0925 0.4195 0.4546 0.051 Uiso 1 1 calc R . .
C30 C -0.1713(3) 0.41771(19) 0.5189(3) 0.0502(14) Uani 1 1 d . . .
H30A H -0.1873 0.3957 0.5500 0.060 Uiso 1 1 calc R . .
H30B H -0.1480 0.4440 0.5450 0.060 Uiso 1 1 calc R . .
C31 C -0.2435(4) 0.4327(3) 0.4686(3) 0.086(2) Uani 1 1 d . . .
H31A H -0.2696 0.4059 0.4454 0.103 Uiso 1 1 calc R . .
H31B H -0.2267 0.4524 0.4349 0.103 Uiso 1 1 calc R . .
C32 C -0.3017(5) 0.4579(3) 0.5029(4) 0.132(4) Uani 1 1 d . . .
H32A H -0.3472 0.4672 0.4697 0.198 Uiso 1 1 calc R . .
H32B H -0.2761 0.4846 0.5253 0.198 Uiso 1 1 calc R . .
H32C H -0.3190 0.4382 0.5357 0.198 Uiso 1 1 calc R . .
N5A N 0.2847(4) 0.3066(3) 0.4374(3) 0.0384(19) Uiso 0.55 1 d P C 1
H51 H 0.2490 0.3249 0.4535 0.046 Uiso 0.55 1 calc PR C 1
C33A C 0.3083(5) 0.2707(3) 0.4892(4) 0.039(2) Uiso 0.55 1 d P C 1
H33A H 0.2643 0.2491 0.4865 0.047 Uiso 0.55 1 calc PR C 1
H33B H 0.3160 0.2850 0.5336 0.047 Uiso 0.55 1 calc PR C 1
C34A C 0.3816(5) 0.2447(3) 0.4838(4) 0.034(2) Uiso 0.55 1 d P C 1
H34A H 0.4277 0.2650 0.4934 0.041 Uiso 0.55 1 calc PR C 1
H34B H 0.3894 0.2202 0.5171 0.041 Uiso 0.55 1 calc PR C 1
N5B N 0.2797(6) 0.3024(3) 0.3743(4) 0.038(2) Uiso 0.45 1 d P C 2
H52 H 0.3224 0.2910 0.3581 0.045 Uiso 0.45 1 calc PR C 2
C33B C 0.2837(6) 0.2816(4) 0.4429(5) 0.036(3) Uiso 0.45 1 d P C 2
H33C H 0.2404 0.2597 0.4420 0.043 Uiso 0.45 1 calc PR C 2
H33D H 0.2788 0.3052 0.4759 0.043 Uiso 0.45 1 calc PR C 2
C34B C 0.3630(6) 0.2579(4) 0.4612(5) 0.026(2) Uiso 0.45 1 d P C 2
H34C H 0.4051 0.2808 0.4648 0.031 Uiso 0.45 1 calc PR C 2
H34D H 0.3666 0.2438 0.5055 0.031 Uiso 0.45 1 calc PR C 2
O9 O 0.37568(17) 0.22546(10) 0.41644(15) 0.0342(7) Uani 1 1 d . . .
C35A C 0.2420(5) 0.2888(3) 0.3713(4) 0.031(2) Uiso 0.55 1 d P C 1
H35A H 0.2745 0.2933 0.3369 0.037 Uiso 0.55 1 calc PR C 1
H35B H 0.2321 0.2562 0.3748 0.037 Uiso 0.55 1 calc PR C 1
C36A C 0.1659(6) 0.3132(3) 0.3521(5) 0.033(2) Uiso 0.55 1 d P C 1
H36A H 0.1768 0.3453 0.3443 0.040 Uiso 0.55 1 calc PR C 1
H36B H 0.1369 0.3006 0.3098 0.040 Uiso 0.55 1 calc PR C 1
C35B C 0.2084(6) 0.2884(4) 0.3260(5) 0.039(3) Uiso 0.45 1 d P C 2
H35C H 0.2003 0.2558 0.3319 0.047 Uiso 0.45 1 calc PR C 2
H35D H 0.2188 0.2928 0.2805 0.047 Uiso 0.45 1 calc PR C 2
C36B C 0.1337(7) 0.3124(4) 0.3311(5) 0.032(3) Uiso 0.45 1 d P C 2
H36C H 0.1375 0.3442 0.3176 0.038 Uiso 0.45 1 calc PR C 2
H36D H 0.0894 0.2984 0.3003 0.038 Uiso 0.45 1 calc PR C 2
O10 O 0.11846(18) 0.31056(10) 0.39991(15) 0.0358(8) Uani 1 1 d . . .
C37A C 0.3537(5) 0.3360(3) 0.4327(4) 0.043(2) Uiso 0.55 1 d P C 1
H37A H 0.3919 0.3188 0.4122 0.051 Uiso 0.55 1 calc PR C 1
H37B H 0.3801 0.3450 0.4779 0.051 Uiso 0.55 1 calc PR C 1
C38A C 0.3285(7) 0.3778(4) 0.3914(6) 0.054(3) Uiso 0.55 1 d P C 1
H38A H 0.2866 0.3934 0.4096 0.065 Uiso 0.55 1 calc PR C 1
H38B H 0.3064 0.3688 0.3452 0.065 Uiso 0.55 1 calc PR C 1
C39A C 0.3982(8) 0.4106(5) 0.3914(6) 0.075(4) Uiso 0.55 1 d P C 1
H39A H 0.3801 0.4348 0.3591 0.090 Uiso 0.55 1 calc PR C 1
H39B H 0.4402 0.3939 0.3750 0.090 Uiso 0.55 1 calc PR C 1
C37B C 0.2883(6) 0.3521(4) 0.3747(5) 0.038(3) Uiso 0.45 1 d P C 2
H37C H 0.2451 0.3656 0.3936 0.045 Uiso 0.45 1 calc PR C 2
H37D H 0.2829 0.3628 0.3283 0.045 Uiso 0.45 1 calc PR C 2
C38B C 0.3665(7) 0.3687(4) 0.4143(6) 0.041(3) Uiso 0.45 1 d P C 2
H38C H 0.4105 0.3571 0.3946 0.049 Uiso 0.45 1 calc PR C 2
H38D H 0.3735 0.3582 0.4609 0.049 Uiso 0.45 1 calc PR C 2
C39B C 0.3650(11) 0.4224(6) 0.4118(9) 0.081(5) Uiso 0.45 1 d P C 2
H39C H 0.3679 0.4338 0.3669 0.098 Uiso 0.45 1 calc PR C 2
H39D H 0.3175 0.4347 0.4257 0.098 Uiso 0.45 1 calc PR C 2
C40 C 0.4352(8) 0.4330(4) 0.4592(7) 0.200(6) Uani 1 1 d . . .
H40A H 0.4341 0.4658 0.4542 0.300 Uiso 0.55 1 calc PR C 1
H40B H 0.4897 0.4229 0.4727 0.300 Uiso 0.55 1 calc PR C 1
H40C H 0.4050 0.4243 0.4932 0.300 Uiso 0.55 1 calc PR C 1
H40D H 0.4372 0.4659 0.4585 0.300 Uiso 0.45 1 d PR C 2
H40E H 0.4820 0.4208 0.4449 0.300 Uiso 0.45 1 d PR C 2
H40F H 0.4340 0.4227 0.5044 0.300 Uiso 0.45 1 d PR C 2
O11 O 0.16908(18) 0.08637(10) 0.41216(17) 0.0391(8) Uani 1 1 d . . .
O12 O 0.29349(18) 0.08617(11) 0.39625(17) 0.0409(8) Uani 1 1 d . . .
C41 C 0.2331(3) 0.06691(16) 0.4065(2) 0.0368(11) Uani 1 1 d . C .
C42 C 0.2359(3) 0.01525(17) 0.4144(3) 0.0492(14) Uani 1 1 d D . .
C43A C 0.1551(5) -0.0046(2) 0.4145(5) 0.072(3) Uani 0.72 1 d PD C 1
H43A H 0.1312 0.0105 0.4482 0.107 Uiso 0.72 1 calc PR C 1
H43B H 0.1602 -0.0368 0.4247 0.107 Uiso 0.72 1 calc PR C 1
H43C H 0.1218 -0.0005 0.3707 0.107 Uiso 0.72 1 calc PR C 1
C44A C 0.2842(5) 0.0059(3) 0.4866(4) 0.065(2) Uani 0.72 1 d PD C 1
H44A H 0.2573 0.0197 0.5196 0.098 Uiso 0.72 1 calc PR C 1
H44B H 0.3369 0.0188 0.4907 0.098 Uiso 0.72 1 calc PR C 1
H44C H 0.2885 -0.0266 0.4942 0.098 Uiso 0.72 1 calc PR C 1
C45A C 0.2767(5) -0.0054(2) 0.3641(4) 0.064(2) Uani 0.72 1 d PD C 1
H45A H 0.2780 -0.0381 0.3696 0.096 Uiso 0.72 1 calc PR C 1
H45B H 0.3305 0.0062 0.3701 0.096 Uiso 0.72 1 calc PR C 1
H45C H 0.2485 0.0022 0.3194 0.096 Uiso 0.72 1 calc PR C 1
C43B C 0.1980(15) -0.0009(8) 0.4705(10) 0.074(7) Uiso 0.28 1 d PD C 2
H43D H 0.2016 -0.0338 0.4735 0.112 Uiso 0.28 1 calc PR C 2
H43E H 0.1426 0.0081 0.4622 0.112 Uiso 0.28 1 calc PR C 2
H43F H 0.2250 0.0124 0.5124 0.112 Uiso 0.28 1 calc PR C 2
C44B C 0.1918(14) -0.0027(9) 0.3442(9) 0.082(7) Uiso 0.28 1 d PD C 2
H44D H 0.2189 0.0081 0.3094 0.124 Uiso 0.28 1 calc PR C 2
H44E H 0.1376 0.0084 0.3356 0.124 Uiso 0.28 1 calc PR C 2
H44F H 0.1916 -0.0356 0.3444 0.124 Uiso 0.28 1 calc PR C 2
C45B C 0.3208(8) -0.0023(6) 0.4171(10) 0.045(5) Uiso 0.28 1 d PD C 2
H45D H 0.3424 0.0108 0.3805 0.068 Uiso 0.28 1 calc PR C 2
H45E H 0.3199 -0.0352 0.4130 0.068 Uiso 0.28 1 calc PR C 2
H45F H 0.3536 0.0063 0.4596 0.068 Uiso 0.28 1 calc PR C 2
O13 O 0.00333(18) 0.14271(10) 0.41306(15) 0.0347(7) Uani 1 1 d . . .
O14 O -0.05450(17) 0.20850(11) 0.42515(16) 0.0389(8) Uani 1 1 d . . .
C46 C -0.0549(3) 0.16675(17) 0.4195(2) 0.0337(11) Uani 1 1 d . C .
C47 C -0.1339(3) 0.14259(18) 0.4197(2) 0.0422(13) Uani 1 1 d . . .
C48 C -0.1960(3) 0.1769(3) 0.4333(4) 0.084(2) Uani 1 1 d . C .
H48A H -0.1803 0.1890 0.4783 0.126 Uiso 1 1 calc R . .
H48B H -0.2471 0.1619 0.4294 0.126 Uiso 1 1 calc R . .
H48C H -0.2001 0.2015 0.4010 0.126 Uiso 1 1 calc R . .
C49 C -0.1245(4) 0.1083(3) 0.4727(4) 0.105(3) Uani 1 1 d . C .
H49A H -0.1066 0.1227 0.5159 0.158 Uiso 1 1 calc R . .
H49B H -0.0857 0.0859 0.4649 0.158 Uiso 1 1 calc R . .
H49C H -0.1750 0.0934 0.4725 0.158 Uiso 1 1 calc R . .
C50 C -0.1616(4) 0.1248(3) 0.3513(4) 0.113(3) Uani 1 1 d . C .
H50A H -0.1672 0.1496 0.3193 0.169 Uiso 1 1 calc R . .
H50B H -0.2124 0.1098 0.3490 0.169 Uiso 1 1 calc R . .
H50C H -0.1232 0.1031 0.3405 0.169 Uiso 1 1 calc R . .
O15 O 0.41720(18) 0.13679(11) 0.47423(15) 0.0400(8) Uani 1 1 d . . .
O16 O 0.52135(17) 0.16955(11) 0.44327(15) 0.0360(8) Uani 1 1 d . . .
C51 C 0.4910(3) 0.14402(17) 0.4798(2) 0.0381(12) Uani 1 1 d . C .
C52 C 0.5436(3) 0.11859(19) 0.5361(3) 0.0559(15) Uani 1 1 d D . .
C53A C 0.6304(6) 0.1195(5) 0.5246(7) 0.038(4) Uiso 0.47 1 d PD C 1
H53A H 0.6433 0.1498 0.5113 0.058 Uiso 0.47 1 calc PR C 1
H53B H 0.6362 0.0981 0.4894 0.058 Uiso 0.47 1 calc PR C 1
H53C H 0.6659 0.1111 0.5658 0.058 Uiso 0.47 1 calc PR C 1
C54A C 0.5328(9) 0.1492(5) 0.6000(6) 0.063(4) Uiso 0.47 1 d PD C 1
H54A H 0.5513 0.1798 0.5943 0.094 Uiso 0.47 1 calc PR C 1
H54B H 0.5633 0.1361 0.6406 0.094 Uiso 0.47 1 calc PR C 1
H54C H 0.4771 0.1501 0.6033 0.094 Uiso 0.47 1 calc PR C 1
C55A C 0.5162(8) 0.0734(4) 0.5483(7) 0.061(4) Uiso 0.47 1 d PD C 1
H55A H 0.5534 0.0593 0.5845 0.092 Uiso 0.47 1 calc PR C 1
H55B H 0.5125 0.0552 0.5079 0.092 Uiso 0.47 1 calc PR C 1
H55C H 0.4644 0.0753 0.5607 0.092 Uiso 0.47 1 calc PR C 1
C53B C 0.6291(6) 0.1273(5) 0.5383(6) 0.044(4) Uiso 0.53 1 d PD C 2
H53D H 0.6403 0.1256 0.4932 0.066 Uiso 0.53 1 calc PR C 2
H53E H 0.6603 0.1047 0.5664 0.066 Uiso 0.53 1 calc PR C 2
H53F H 0.6426 0.1573 0.5567 0.066 Uiso 0.53 1 calc PR C 2
C54B C 0.5256(8) 0.1290(5) 0.6014(5) 0.061(4) Uiso 0.53 1 d PD C 2
H54D H 0.4710 0.1208 0.6022 0.092 Uiso 0.53 1 calc PR C 2
H54E H 0.5329 0.1613 0.6102 0.092 Uiso 0.53 1 calc PR C 2
H54F H 0.5608 0.1120 0.6356 0.092 Uiso 0.53 1 calc PR C 2
C55B C 0.5246(6) 0.0657(3) 0.5203(5) 0.047(3) Uiso 0.53 1 d PD C 2
H55D H 0.5365 0.0582 0.4767 0.070 Uiso 0.53 1 calc PR C 2
H55E H 0.4689 0.0599 0.5201 0.070 Uiso 0.53 1 calc PR C 2
H55F H 0.5568 0.0472 0.5545 0.070 Uiso 0.53 1 calc PR C 2
O17 O -0.04466(19) 0.28644(11) 0.34355(15) 0.0384(8) Uani 1 1 d . . .
O18 O -0.03523(19) 0.35936(11) 0.37372(15) 0.0372(8) Uani 1 1 d . . .
C56 C -0.0663(3) 0.32765(17) 0.3379(2) 0.0395(12) Uani 1 1 d . C .
C57 C -0.1349(3) 0.33777(18) 0.2808(2) 0.0516(14) Uani 1 1 d D . .
C58A C -0.1757(5) 0.3812(2) 0.2917(4) 0.057(2) Uani 0.73 1 d PD C 1
H58A H -0.1403 0.4065 0.2889 0.085 Uiso 0.73 1 calc PR C 1
H58B H -0.1901 0.3808 0.3357 0.085 Uiso 0.73 1 calc PR C 1
H58C H -0.2232 0.3844 0.2576 0.085 Uiso 0.73 1 calc PR C 1
C59A C -0.0951(5) 0.3418(5) 0.2201(4) 0.097(4) Uani 0.73 1 d PD C 1
H59A H -0.0730 0.3126 0.2111 0.145 Uiso 0.73 1 calc PR C 1
H59B H -0.0529 0.3642 0.2292 0.145 Uiso 0.73 1 calc PR C 1
H59C H -0.1339 0.3512 0.1814 0.145 Uiso 0.73 1 calc PR C 1
C60A C -0.1941(6) 0.2990(3) 0.2726(7) 0.105(4) Uani 0.73 1 d PD C 1
H60A H -0.1659 0.2702 0.2767 0.158 Uiso 0.73 1 calc PR C 1
H60B H -0.2281 0.3008 0.2286 0.158 Uiso 0.73 1 calc PR C 1
H60C H -0.2262 0.3010 0.3071 0.158 Uiso 0.73 1 calc PR C 1
C58B C -0.128(3) 0.3852(8) 0.254(2) 0.149(15) Uiso 0.27 1 d PD C 2
H58D H -0.1404 0.4072 0.2864 0.224 Uiso 0.27 1 calc PR C 2
H58E H -0.1642 0.3888 0.2119 0.224 Uiso 0.27 1 calc PR C 2
H58F H -0.0738 0.3902 0.2476 0.224 Uiso 0.27 1 calc PR C 2
C59B C -0.1414(17) 0.3067(8) 0.2206(10) 0.073(7) Uiso 0.27 1 d PD C 2
H59D H -0.1879 0.3149 0.1876 0.110 Uiso 0.27 1 calc PR C 2
H59E H -0.1461 0.2755 0.2346 0.110 Uiso 0.27 1 calc PR C 2
H59F H -0.0943 0.3099 0.2009 0.110 Uiso 0.27 1 calc PR C 2
C60B C -0.2056(19) 0.3192(15) 0.308(2) 0.16(2) Uiso 0.27 1 d PD C 2
H60D H -0.2106 0.3353 0.3485 0.234 Uiso 0.27 1 calc PR C 2
H60E H -0.1976 0.2871 0.3177 0.234 Uiso 0.27 1 calc PR C 2
H60F H -0.2536 0.3233 0.2745 0.234 Uiso 0.27 1 calc PR C 2
O19 O 0.40845(19) 0.23271(12) 0.24532(16) 0.0435(8) Uani 1 1 d . . .
O20 O 0.4232(2) 0.29148(11) 0.31033(18) 0.0499(10) Uani 1 1 d . . .
C61 C 0.4047(3) 0.27456(19) 0.2538(3) 0.0408(12) Uani 1 1 d . C .
C62 C 0.3770(3) 0.30398(19) 0.1922(3) 0.0558(15) Uani 1 1 d D . .
C63A C 0.4093(7) 0.2870(4) 0.1350(5) 0.065(3) Uiso 0.58 1 d PD C 1
H63A H 0.3921 0.3065 0.0964 0.097 Uiso 0.58 1 calc PR C 1
H63B H 0.3903 0.2563 0.1244 0.097 Uiso 0.58 1 calc PR C 1
H63C H 0.4668 0.2869 0.1462 0.097 Uiso 0.58 1 calc PR C 1
C64A C 0.3973(7) 0.3544(3) 0.2115(6) 0.063(3) Uiso 0.58 1 d PD C 1
H64A H 0.3737 0.3627 0.2496 0.094 Uiso 0.58 1 calc PR C 1
H64B H 0.3765 0.3739 0.1737 0.094 Uiso 0.58 1 calc PR C 1
H64C H 0.4545 0.3580 0.2231 0.094 Uiso 0.58 1 calc PR C 1
C65A C 0.2868(6) 0.3020(4) 0.1809(6) 0.080(4) Uiso 0.58 1 d PD C 1
H65A H 0.2687 0.3140 0.2199 0.120 Uiso 0.58 1 calc PR C 1
H65B H 0.2695 0.2706 0.1737 0.120 Uiso 0.58 1 calc PR C 1
H65C H 0.2646 0.3199 0.1417 0.120 Uiso 0.58 1 calc PR C 1
C63B C 0.4454(7) 0.3013(5) 0.1518(6) 0.049(3) Uiso 0.42 1 d PD C 2
H63D H 0.4586 0.2697 0.1456 0.073 Uiso 0.42 1 calc PR C 2
H63E H 0.4917 0.3170 0.1762 0.073 Uiso 0.42 1 calc PR C 2
H63F H 0.4286 0.3155 0.1083 0.073 Uiso 0.42 1 calc PR C 2
C64B C 0.3536(13) 0.3510(5) 0.2038(11) 0.103(7) Uiso 0.42 1 d PD C 2
H64D H 0.3383 0.3664 0.1610 0.155 Uiso 0.42 1 calc PR C 2
H64E H 0.3979 0.3669 0.2308 0.155 Uiso 0.42 1 calc PR C 2
H64F H 0.3091 0.3508 0.2271 0.155 Uiso 0.42 1 calc PR C 2
C65B C 0.3105(10) 0.2804(6) 0.1432(9) 0.101(6) Uiso 0.42 1 d PD C 2
H65D H 0.3259 0.2494 0.1359 0.152 Uiso 0.42 1 calc PR C 2
H65E H 0.3010 0.2967 0.1008 0.152 Uiso 0.42 1 calc PR C 2
H65F H 0.2624 0.2803 0.1618 0.152 Uiso 0.42 1 calc PR C 2
O21 O 0.13701(19) 0.34540(11) 0.57156(16) 0.0422(8) Uani 1 1 d . . .
O22 O 0.21454(19) 0.37142(11) 0.50609(17) 0.0439(9) Uani 1 1 d . . .
C66 C 0.2030(3) 0.35985(18) 0.5622(3) 0.0452(13) Uani 1 1 d . C .
C67 C 0.2684(3) 0.3648(2) 0.6238(3) 0.075(2) Uani 1 1 d D . .
C68A C 0.3453(7) 0.3830(5) 0.6057(7) 0.092(5) Uiso 0.58 1 d PD C 1
H68A H 0.3656 0.3612 0.5773 0.138 Uiso 0.58 1 calc PR C 1
H68B H 0.3843 0.3877 0.6465 0.138 Uiso 0.58 1 calc PR C 1
H68C H 0.3348 0.4116 0.5820 0.138 Uiso 0.58 1 calc PR C 1
C69A C 0.2727(8) 0.3201(4) 0.6626(6) 0.056(3) Uiso 0.58 1 d PD C 1
H69A H 0.2882 0.2959 0.6354 0.084 Uiso 0.58 1 calc PR C 1
H69B H 0.2211 0.3133 0.6731 0.084 Uiso 0.58 1 calc PR C 1
H69C H 0.3115 0.3228 0.7039 0.084 Uiso 0.58 1 calc PR C 1
C70A C 0.2453(8) 0.4039(4) 0.6638(7) 0.063(3) Uiso 0.58 1 d PD C 1
H70A H 0.2853 0.4079 0.7041 0.095 Uiso 0.58 1 calc PR C 1
H70B H 0.1945 0.3975 0.6762 0.095 Uiso 0.58 1 calc PR C 1
H70C H 0.2413 0.4314 0.6370 0.095 Uiso 0.58 1 calc PR C 1
C68B C 0.3485(7) 0.3613(6) 0.6006(7) 0.054(4) Uiso 0.42 1 d PD C 2
H68D H 0.3514 0.3845 0.5671 0.081 Uiso 0.42 1 calc PR C 2
H68E H 0.3535 0.3315 0.5814 0.081 Uiso 0.42 1 calc PR C 2
H68F H 0.3913 0.3658 0.6388 0.081 Uiso 0.42 1 calc PR C 2
C69B C 0.2651(19) 0.3328(8) 0.6786(12) 0.147(13) Uiso 0.42 1 d PD C 2
H69D H 0.3079 0.3393 0.7160 0.221 Uiso 0.42 1 calc PR C 2
H69E H 0.2706 0.3020 0.6630 0.221 Uiso 0.42 1 calc PR C 2
H69F H 0.2146 0.3358 0.6931 0.221 Uiso 0.42 1 calc PR C 2
C70B C 0.248(3) 0.4126(8) 0.6462(19) 0.20(2) Uiso 0.42 1 d PD C 2
H70D H 0.2493 0.4341 0.6101 0.305 Uiso 0.42 1 calc PR C 2
H70E H 0.2865 0.4216 0.6854 0.305 Uiso 0.42 1 calc PR C 2
H70F H 0.1954 0.4124 0.6573 0.305 Uiso 0.42 1 calc PR C 2
O23 O 0.53944(19) 0.26618(11) 0.43547(17) 0.0437(9) Uani 1 1 d . . .
O24 O 0.6640(2) 0.27159(15) 0.4231(2) 0.0726(13) Uani 1 1 d . . .
C71 C 0.6107(3) 0.27705(19) 0.4562(3) 0.0539(15) Uani 1 1 d . C .
C72 C 0.6308(4) 0.2976(2) 0.5264(3) 0.0663(18) Uani 1 1 d . . .
C73 C 0.6068(4) 0.2643(3) 0.5755(3) 0.084(2) Uani 1 1 d . C .
H73A H 0.6375 0.2366 0.5755 0.125 Uiso 1 1 calc R . .
H73B H 0.5508 0.2574 0.5623 0.125 Uiso 1 1 calc R . .
H73C H 0.6169 0.2775 0.6201 0.125 Uiso 1 1 calc R . .
C74 C 0.5835(4) 0.3407(3) 0.5260(4) 0.097(3) Uani 1 1 d . C .
H74A H 0.5956 0.3548 0.5700 0.145 Uiso 1 1 calc R . .
H74B H 0.5273 0.3337 0.5150 0.145 Uiso 1 1 calc R . .
H74C H 0.5972 0.3614 0.4927 0.145 Uiso 1 1 calc R . .
C75 C 0.7191(4) 0.3072(3) 0.5436(4) 0.097(3) Uani 1 1 d . C .
H75A H 0.7483 0.2790 0.5434 0.145 Uiso 1 1 calc R . .
H75B H 0.7319 0.3210 0.5877 0.145 Uiso 1 1 calc R . .
H75C H 0.7337 0.3278 0.5105 0.145 Uiso 1 1 calc R . .
O25 O 0.1084(2) 0.41198(10) 0.38151(16) 0.0437(9) Uani 1 1 d . . .
O26 O 0.0996(3) 0.48296(11) 0.4127(2) 0.0696(13) Uani 1 1 d . . .
C76 C 0.1079(3) 0.45379(17) 0.3706(3) 0.0490(14) Uani 1 1 d . C .
C77 C 0.1161(4) 0.47020(16) 0.3012(3) 0.0580(16) Uani 1 1 d D . .
C78A C 0.1294(7) 0.4327(4) 0.2565(5) 0.043(3) Uiso 0.50 1 d PD C 1
H78A H 0.1764 0.4159 0.2768 0.065 Uiso 0.50 1 calc PR C 1
H78B H 0.1367 0.4450 0.2137 0.065 Uiso 0.50 1 calc PR C 1
H78C H 0.0838 0.4126 0.2495 0.065 Uiso 0.50 1 calc PR C 1
C79A C 0.1840(7) 0.5076(4) 0.3134(6) 0.043(3) Uiso 0.50 1 d PD C 1
H79A H 0.2331 0.4940 0.3365 0.064 Uiso 0.50 1 calc PR C 1
H79B H 0.1688 0.5320 0.3405 0.064 Uiso 0.50 1 calc PR C 1
H79C H 0.1917 0.5197 0.2705 0.064 Uiso 0.50 1 calc PR C 1
C80A C 0.0386(8) 0.4916(7) 0.2713(9) 0.075(5) Uiso 0.50 1 d PD C 1
H80A H 0.0280 0.5168 0.2994 0.113 Uiso 0.50 1 calc PR C 1
H80B H -0.0034 0.4693 0.2684 0.113 Uiso 0.50 1 calc PR C 1
H80C H 0.0409 0.5028 0.2267 0.113 Uiso 0.50 1 calc PR C 1
C78B C 0.1593(7) 0.4348(4) 0.2649(6) 0.044(3) Uiso 0.50 1 d PD C 2
H78D H 0.1324 0.4058 0.2641 0.065 Uiso 0.50 1 calc PR C 2
H78E H 0.2137 0.4316 0.2885 0.065 Uiso 0.50 1 calc PR C 2
H78F H 0.1590 0.4448 0.2192 0.065 Uiso 0.50 1 calc PR C 2
C79B C 0.1526(8) 0.5147(4) 0.3008(6) 0.057(4) Uiso 0.50 1 d PD C 2
H79D H 0.1551 0.5232 0.2549 0.085 Uiso 0.50 1 calc PR C 2
H79E H 0.2058 0.5138 0.3274 0.085 Uiso 0.50 1 calc PR C 2
H79F H 0.1212 0.5369 0.3196 0.085 Uiso 0.50 1 calc PR C 2
C80B C 0.0304(9) 0.4771(8) 0.2616(12) 0.129(11) Uiso 0.50 1 d PD C 2
H80D H 0.0015 0.4487 0.2601 0.193 Uiso 0.50 1 calc PR C 2
H80E H 0.0323 0.4869 0.2162 0.193 Uiso 0.50 1 calc PR C 2
H80F H 0.0039 0.5001 0.2837 0.193 Uiso 0.50 1 calc PR C 2
N91A N 0.6153(16) 0.3291(10) 0.2357(13) 0.242(12) Uiso 0.50 1 d PD D 1
C91A C 0.6006(15) 0.3448(7) 0.2856(12) 0.122(7) Uiso 0.50 1 d PD D 1
C92A C 0.5761(13) 0.3662(8) 0.3378(10) 0.127(5) Uiso 0.50 1 d PD D 1
H92A H 0.5597 0.3969 0.3246 0.190 Uiso 0.50 1 calc PR D 1
H92B H 0.6195 0.3671 0.3761 0.190 Uiso 0.50 1 calc PR D 1
H92C H 0.5318 0.3497 0.3498 0.190 Uiso 0.50 1 calc PR D 1
N91B N 0.6158(14) 0.4328(8) 0.3035(11) 0.200(9) Uiso 0.50 1 d PD E 2
C91B C 0.6061(11) 0.3945(6) 0.3113(9) 0.104(5) Uiso 0.50 1 d PD E 2
C92B C 0.6040(15) 0.3488(7) 0.3272(13) 0.127(5) Uiso 0.50 1 d PD E 2
H92D H 0.6122 0.3307 0.2891 0.190 Uiso 0.50 1 calc PR E 2
H92E H 0.5528 0.3414 0.3381 0.190 Uiso 0.50 1 calc PR E 2
H92F H 0.6456 0.3422 0.3655 0.190 Uiso 0.50 1 calc PR E 2

loop_
_atom_site_aniso_label
_atom_site_aniso_U_11
_atom_site_aniso_U_22
_atom_site_aniso_U_33
_atom_site_aniso_U_23
_atom_site_aniso_U_13
_atom_site_aniso_U_12
Y1 0.0246(2) 0.0207(2) 0.0431(3) 0.0028(2) 0.00659(19) -0.00070(19)
Y2 0.0249(2) 0.0279(3) 0.0352(2) -0.00166(19) 0.00607(19) -0.0023(2)
Y3 0.0302(2) 0.0243(2) 0.0379(3) 0.0016(2) 0.0089(2) 0.0023(2)
Mn1 0.0236(4) 0.0283(4) 0.0364(4) 0.0026(3) 0.0054(3) -0.0004(3)
Mn2 0.0287(4) 0.0238(4) 0.0334(4) 0.0028(3) 0.0044(3) 0.0041(3)
N1 0.026(2) 0.028(2) 0.048(2) 0.0123(18) 0.0098(18) 0.0035(17)
C1 0.029(3) 0.092(5) 0.071(4) 0.053(4) 0.004(3) 0.004(3)
C2 0.033(4) 0.251(11) 0.042(4) 0.044(5) 0.007(3) -0.005(5)
O1 0.0280(17) 0.042(2) 0.0390(18) 0.0014(15) 0.0063(14) -0.0052(15)
C3 0.062(4) 0.050(3) 0.035(3) 0.012(2) 0.009(3) 0.017(3)
C4 0.064(4) 0.035(3) 0.041(3) 0.003(2) -0.008(3) 0.018(3)
O2 0.0252(16) 0.0255(17) 0.0361(17) 0.0017(13) 0.0035(13) 0.0022(14)
C5 0.066(4) 0.046(3) 0.063(4) 0.018(3) 0.016(3) -0.020(3)
C6 0.069(4) 0.054(4) 0.070(4) 0.027(3) 0.021(3) -0.012(3)
N2 0.037(2) 0.025(2) 0.060(3) -0.006(2) 0.004(2) -0.0020(19)
C9 0.041(3) 0.083(4) 0.034(3) -0.003(3) -0.002(2) 0.009(3)
C10 0.033(3) 0.075(4) 0.049(3) 0.030(3) 0.002(3) 0.007(3)
O3 0.0284(17) 0.0279(17) 0.0398(18) 0.0040(14) 0.0080(14) 0.0000(14)
O4 0.044(2) 0.0264(18) 0.0362(17) 0.0008(14) 0.0113(15) 0.0038(15)
N3 0.025(2) 0.035(2) 0.037(2) -0.0055(17) 0.0036(17) -0.0018(17)
C17 0.034(3) 0.042(3) 0.043(3) -0.014(2) 0.006(2) -0.005(2)
C18 0.032(3) 0.032(3) 0.044(3) -0.011(2) 0.006(2) -0.004(2)
O5 0.0273(17) 0.0247(17) 0.0356(17) -0.0030(14) 0.0047(14) -0.0016(14)
C19 0.038(3) 0.045(3) 0.040(3) -0.006(2) 0.013(2) 0.000(2)
C20 0.036(3) 0.048(3) 0.051(3) -0.009(3) 0.018(3) -0.006(2)
O6 0.034(2) 0.044(2) 0.058(2) -0.0190(18) 0.0135(17) -0.0114(17)
C21 0.034(3) 0.036(3) 0.045(3) -0.006(2) 0.006(2) -0.003(2)
C22 0.037(3) 0.042(3) 0.070(4) -0.021(3) 0.006(3) 0.000(3)
C23 0.042(3) 0.041(3) 0.098(5) -0.003(3) 0.009(3) 0.007(3)
C24 0.064(4) 0.054(4) 0.129(6) -0.022(4) 0.001(4) 0.012(4)
N4 0.031(2) 0.033(2) 0.034(2) -0.0002(17) 0.0057(17) 0.0041(18)
C25 0.033(3) 0.032(3) 0.036(3) 0.004(2) 0.011(2) -0.003(2)
C26 0.028(3) 0.036(3) 0.042(3) 0.000(2) 0.012(2) -0.003(2)
O7 0.0254(16) 0.0274(17) 0.0358(17) 0.0005(13) 0.0058(14) 0.0040(13)
C27 0.038(3) 0.031(3) 0.037(3) -0.005(2) 0.010(2) -0.001(2)
C28 0.051(3) 0.034(3) 0.049(3) -0.011(2) 0.020(3) -0.002(3)
O8 0.055(2) 0.029(2) 0.053(2) -0.0006(16) 0.0267(19) -0.0025(17)
C29 0.038(3) 0.045(3) 0.044(3) -0.003(2) 0.005(2) 0.017(2)
C30 0.042(3) 0.050(4) 0.059(3) -0.009(3) 0.009(3) 0.011(3)
C31 0.059(4) 0.108(6) 0.084(5) -0.019(4) -0.003(4) 0.044(4)
C32 0.096(6) 0.157(9) 0.133(8) -0.029(7) -0.004(6) 0.074(6)
O9 0.0305(18) 0.0286(18) 0.0443(18) -0.0051(14) 0.0088(15) -0.0031(14)
O10 0.0366(19) 0.0304(19) 0.0438(19) 0.0044(15) 0.0165(15) 0.0023(15)
C40 0.211(15) 0.158(12) 0.248(16) 0.044(12) 0.086(13) 0.044(11)
O11 0.0301(18) 0.0244(18) 0.064(2) 0.0044(16) 0.0106(16) 0.0032(15)
O12 0.0325(19) 0.0321(19) 0.061(2) 0.0075(16) 0.0154(17) 0.0032(16)
C41 0.036(3) 0.026(3) 0.048(3) 0.005(2) 0.007(2) 0.005(2)
C42 0.049(3) 0.025(3) 0.077(4) 0.005(3) 0.022(3) 0.005(3)
C43A 0.073(6) 0.019(4) 0.131(9) 0.010(5) 0.040(6) 0.001(4)
C44A 0.088(7) 0.040(5) 0.069(6) 0.023(4) 0.016(5) 0.020(5)
C45A 0.084(7) 0.030(4) 0.086(6) 0.010(4) 0.039(6) 0.020(4)
O13 0.0273(17) 0.0274(18) 0.0478(19) 0.0032(15) 0.0033(15) -0.0030(15)
O14 0.0259(18) 0.034(2) 0.057(2) 0.0013(16) 0.0075(16) 0.0002(15)
C46 0.029(3) 0.036(3) 0.034(3) 0.004(2) 0.001(2) -0.003(2)
C47 0.031(3) 0.052(3) 0.043(3) -0.001(2) 0.005(2) -0.010(2)
C48 0.044(4) 0.104(6) 0.109(6) -0.008(5) 0.024(4) -0.021(4)
C49 0.057(4) 0.127(7) 0.123(6) 0.063(6) -0.004(4) -0.047(5)
C50 0.071(5) 0.187(9) 0.083(5) -0.043(6) 0.020(4) -0.080(6)
O15 0.0271(18) 0.048(2) 0.0439(19) 0.0125(16) 0.0027(15) 0.0018(16)
O16 0.0261(17) 0.042(2) 0.0395(18) 0.0033(15) 0.0057(15) 0.0019(15)
C51 0.028(3) 0.045(3) 0.040(3) 0.000(2) 0.003(2) 0.000(2)
C52 0.033(3) 0.068(4) 0.063(4) 0.024(3) 0.000(3) 0.001(3)
O17 0.043(2) 0.031(2) 0.0382(18) -0.0025(15) -0.0019(15) 0.0096(16)
O18 0.039(2) 0.0330(19) 0.0379(18) 0.0043(15) 0.0040(15) 0.0126(16)
C56 0.047(3) 0.037(3) 0.034(3) 0.003(2) 0.004(2) 0.012(3)
C57 0.059(4) 0.048(3) 0.042(3) -0.006(3) -0.008(3) 0.016(3)
C58A 0.056(5) 0.044(5) 0.057(5) -0.004(4) -0.021(4) 0.036(4)
C59A 0.071(7) 0.183(12) 0.033(4) 0.029(6) 0.002(4) 0.057(8)
C60A 0.072(7) 0.063(7) 0.150(12) 0.011(8) -0.059(7) 0.003(6)
O19 0.044(2) 0.037(2) 0.046(2) 0.0050(16) 0.0016(17) -0.0021(17)
O20 0.070(3) 0.036(2) 0.050(2) 0.0075(17) 0.027(2) 0.0065(19)
C61 0.026(3) 0.044(3) 0.055(3) 0.011(3) 0.015(2) 0.002(2)
C62 0.059(4) 0.051(4) 0.057(4) 0.018(3) 0.012(3) 0.007(3)
O21 0.0320(19) 0.046(2) 0.047(2) 0.0005(16) 0.0018(16) -0.0030(17)
O22 0.036(2) 0.049(2) 0.049(2) -0.0118(17) 0.0141(17) -0.0051(17)
C66 0.031(3) 0.045(3) 0.058(4) -0.010(3) 0.002(3) 0.005(3)
C67 0.037(3) 0.120(6) 0.066(4) -0.002(4) 0.006(3) -0.012(4)
O23 0.031(2) 0.046(2) 0.054(2) -0.0172(17) 0.0090(17) -0.0118(16)
O24 0.039(2) 0.094(3) 0.088(3) -0.045(3) 0.020(2) -0.023(2)
C71 0.040(3) 0.054(4) 0.066(4) -0.021(3) 0.006(3) -0.008(3)
C72 0.051(4) 0.076(5) 0.070(4) -0.033(4) 0.006(3) -0.009(3)
C73 0.074(5) 0.113(6) 0.063(4) -0.023(4) 0.013(4) -0.013(4)
C74 0.091(6) 0.090(6) 0.104(6) -0.060(5) 0.006(5) -0.002(5)
C75 0.061(5) 0.117(7) 0.105(6) -0.051(5) -0.004(4) -0.035(4)
O25 0.060(2) 0.0240(19) 0.052(2) 0.0028(16) 0.0237(18) 0.0054(17)
O26 0.124(4) 0.024(2) 0.079(3) -0.0010(19) 0.066(3) 0.006(2)
C76 0.063(4) 0.029(3) 0.063(4) 0.006(3) 0.033(3) 0.005(3)
C77 0.090(5) 0.028(3) 0.063(4) 0.009(3) 0.035(3) 0.002(3)

loop_
_atom_type_symbol
_atom_type_description
_atom_type_scat_dispersion_real
_atom_type_scat_dispersion_imag
_atom_type_scat_source
C C 0.0033 0.0016 'International Tables Vol C Tables 4.2.6.8 and 6.1.1.4'
H H 0.0000 0.0000 'International Tables Vol C Tables 4.2.6.8 and 6.1.1.4'
N N 0.0061 0.0033 'International Tables Vol C Tables 4.2.6.8 and 6.1.1.4'
O O 0.0106 0.0060 'International Tables Vol C Tables 4.2.6.8 and 6.1.1.4'
Mn Mn 0.3368 0.7283 'International Tables Vol C Tables 4.2.6.8 and 6.1.1.4'
Y Y -2.7962 3.5667 'International Tables Vol C Tables 4.2.6.8 and 6.1.1.4'

loop_
_geom_angle_atom_site_label_1
_geom_angle_atom_site_label_2
_geom_angle_atom_site_label_3
_geom_angle
_geom_angle_site_symmetry_1
_geom_angle_site_symmetry_3
_geom_angle_publ_flag
O2 Y1 O3 107.96(10) . . ?
O2 Y1 O11 148.16(11) . . ?
O3 Y1 O11 88.39(11) . . ?
O2 Y1 O13 86.50(11) . . ?
O3 Y1 O13 149.52(11) . . ?
O11 Y1 O13 92.77(11) . . ?
O2 Y1 O4 66.04(10) . . ?
O3 Y1 O4 82.24(10) . . ?
O11 Y1 O4 145.00(11) . . ?
O13 Y1 O4 79.46(11) . . ?
O2 Y1 O1 83.29(11) . . ?
O3 Y1 O1 64.06(10) . . ?
O11 Y1 O1 79.66(11) . . ?
O13 Y1 O1 145.96(11) . . ?
O4 Y1 O1 124.46(11) . . ?
O2 Y1 N1 69.13(11) . . ?
O3 Y1 N1 130.85(11) . . ?
O11 Y1 N1 79.47(12) . . ?
O13 Y1 N1 79.08(11) . . ?
O4 Y1 N1 131.00(11) . . ?
O1 Y1 N1 66.93(11) . . ?
O2 Y1 N2 132.64(11) . . ?
O3 Y1 N2 68.21(11) . . ?
O11 Y1 N2 78.50(12) . . ?
O13 Y1 N2 82.18(12) . . ?
O4 Y1 N2 66.70(11) . . ?
O1 Y1 N2 127.54(11) . . ?
N1 Y1 N2 150.18(12) . . ?
O9 Y2 O23 84.49(11) . . ?
O9 Y2 O16 82.45(11) . . ?
O23 Y2 O16 77.46(12) . . ?
O9 Y2 O5 69.70(10) . . ?
O23 Y2 O5 146.29(11) . . ?
O16 Y2 O5 77.95(11) . . ?
O9 Y2 O6 157.52(11) . . ?
O23 Y2 O6 73.72(11) . . ?
O16 Y2 O6 97.81(12) . . ?
O5 Y2 O6 132.52(11) . . ?
O9 Y2 O19 105.55(11) . . ?
O23 Y2 O19 129.23(12) . . ?
O16 Y2 O19 152.13(12) . . ?
O5 Y2 O19 79.98(11) . . ?
O6 Y2 O19 84.75(12) . . ?
O9 Y2 O20 84.55(11) . . ?
O23 Y2 O20 79.11(13) . . ?
O16 Y2 O20 154.14(12) . . ?
O5 Y2 O20 117.96(12) . . ?
O6 Y2 O20 85.95(12) . . ?
O19 Y2 O20 53.50(12) . . ?
O9 Y2 N3 135.81(11) . . ?
O23 Y2 N3 129.43(11) . . ?
O16 Y2 N3 79.66(11) . . ?
O5 Y2 N3 67.19(10) . . ?
O6 Y2 N3 65.55(11) . . ?
O19 Y2 N3 76.20(12) . . ?
O20 Y2 N3 124.41(11) . . ?
O10 Y3 O25 84.33(11) . . ?
O10 Y3 O7 71.83(10) . . ?
O25 Y3 O7 146.03(11) . . ?
O10 Y3 O18 82.10(11) . . ?
O25 Y3 O18 77.58(12) . . ?
O7 Y3 O18 75.51(11) . . ?
O10 Y3 O8 153.96(11) . . ?
O25 Y3 O8 75.08(11) . . ?
O7 Y3 O8 133.36(11) . . ?
O18 Y3 O8 108.21(12) . . ?
O10 Y3 O21 103.44(11) . . ?
O25 Y3 O21 132.20(12) . . ?
O7 Y3 O21 78.09(11) . . ?
O18 Y3 O21 149.74(11) . . ?
O8 Y3 O21 79.91(12) . . ?
O10 Y3 O22 82.34(11) . . ?
O25 Y3 O22 81.13(12) . . ?
O7 Y3 O22 117.89(11) . . ?
O18 Y3 O22 154.69(11) . . ?
O8 Y3 O22 78.92(12) . . ?
O21 Y3 O22 54.23(11) . . ?
O10 Y3 N4 139.94(11) . . ?
O25 Y3 N4 124.90(11) . . ?
O7 Y3 N4 69.33(11) . . ?
O18 Y3 N4 79.17(11) . . ?
O8 Y3 N4 66.10(11) . . ?
O21 Y3 N4 77.89(11) . . ?
O22 Y3 N4 124.86(11) . . ?
O5 Mn1 O1 173.55(13) . . ?
O5 Mn1 O3 94.46(12) . . ?
O1 Mn1 O3 80.31(13) . . ?
O5 Mn1 O15 92.65(13) . . ?
O1 Mn1 O15 92.81(13) . . ?
O3 Mn1 O15 172.04(13) . . ?
O5 Mn1 O9 79.39(12) . . ?
O1 Mn1 O9 97.23(12) . . ?
O3 Mn1 O9 95.25(12) . . ?
O15 Mn1 O9 89.56(13) . . ?
O5 Mn1 O12 93.41(12) . . ?
O1 Mn1 O12 90.46(13) . . ?
O3 Mn1 O12 90.87(12) . . ?
O15 Mn1 O12 85.14(13) . . ?
O9 Mn1 O12 170.88(11) . . ?
O7 Mn2 O4 174.44(13) . . ?
O7 Mn2 O2 94.10(12) . . ?
O4 Mn2 O2 81.54(13) . . ?
O7 Mn2 O17 91.72(13) . . ?
O4 Mn2 O17 92.82(13) . . ?
O2 Mn2 O17 173.54(13) . . ?
O7 Mn2 O10 81.65(12) . . ?
O4 Mn2 O10 95.09(12) . . ?
O2 Mn2 O10 93.09(12) . . ?
O17 Mn2 O10 90.54(13) . . ?
O7 Mn2 O14 92.99(12) . . ?
O4 Mn2 O14 90.42(13) . . ?
O2 Mn2 O14 89.51(12) . . ?
O17 Mn2 O14 87.37(13) . . ?
O10 Mn2 O14 174.19(12) . . ?
C1 N1 C3 113.4(5) . . ?
C1 N1 C5 109.1(4) . . ?
C3 N1 C5 110.5(4) . . ?
C1 N1 Y1 107.8(3) . . ?
C3 N1 Y1 105.1(3) . . ?
C5 N1 Y1 110.9(3) . . ?
C2 C1 N1 121.3(5) . . ?
C2 C1 H1A 107.0 . . ?
N1 C1 H1A 107.0 . . ?
C2 C1 H1B 107.0 . . ?
N1 C1 H1B 107.0 . . ?
H1A C1 H1B 106.8 . . ?
C1 C2 O1 119.0(5) . . ?
C1 C2 H2A 107.6 . . ?
O1 C2 H2A 107.6 . . ?
C1 C2 H2B 107.6 . . ?
O1 C2 H2B 107.6 . . ?
H2A C2 H2B 107.0 . . ?
C2 O1 Mn1 125.3(4) . . ?
C2 O1 Y1 122.4(3) . . ?
Mn1 O1 Y1 103.51(13) . . ?
N1 C3 C4 113.7(4) . . ?
N1 C3 H3A 108.8 . . ?
C4 C3 H3A 108.8 . . ?
N1 C3 H3B 108.8 . . ?
C4 C3 H3B 108.8 . . ?
H3A C3 H3B 107.7 . . ?
O2 C4 C3 110.9(4) . . ?
O2 C4 H4A 109.5 . . ?
C3 C4 H4A 109.5 . . ?
O2 C4 H4B 109.5 . . ?
C3 C4 H4B 109.5 . . ?
H4A C4 H4B 108.1 . . ?
C4 O2 Mn2 124.7(3) . . ?
C4 O2 Y1 123.7(3) . . ?
Mn2 O2 Y1 104.84(13) . . ?
N1 C5 C6 117.6(5) . . ?
N1 C5 H5A 107.9 . . ?
C6 C5 H5A 107.9 . . ?
N1 C5 H5B 107.9 . . ?
C6 C5 H5B 107.9 . . ?
H5A C5 H5B 107.2 . . ?
C7A C6 C5 115.1(6) . . ?
C5 C6 C7B 108.0(8) . . ?
C7A C6 H6A1 108.5 . . ?
C5 C6 H6A1 108.5 . . ?
C7A C6 H6A2 108.5 . . ?
C5 C6 H6A2 108.5 . . ?
H6A1 C6 H6A2 107.5 . . ?
C5 C6 H6B1 109.2 . . ?
C7A C6 H6B2 110.5 . . ?
C5 C6 H6B2 107.9 . . ?
C7B C6 H6B2 138.1 . . ?
H6B1 C6 H6B2 107.4 . . ?
C8A C7A C6 108.5(8) . . ?
C8A C7A H7A1 110.0 . . ?
C6 C7A H7A1 110.0 . . ?
C8A C7A H7A2 110.0 . . ?
C6 C7A H7A2 110.0 . . ?
H7A1 C7A H7A2 108.4 . . ?
C7A C8A H8A1 109.5 . . ?
C7A C8A H8A2 109.5 . . ?
H8A1 C8A H8A2 109.5 . . ?
C7A C8A H8A3 109.5 . . ?
H8A1 C8A H8A3 109.5 . . ?
H8A2 C8A H8A3 109.5 . . ?
C8B C7B C6 116.7(16) . . ?
C8B C7B H7B1 108.1 . . ?
C6 C7B H7B1 108.1 . . ?
C8B C7B H7B2 108.1 . . ?
C6 C7B H7B2 108.1 . . ?
H7B1 C7B H7B2 107.3 . . ?
C7B C8B H8B1 109.5 . . ?
C7B C8B H8B2 109.5 . . ?
H8B1 C8B H8B2 109.5 . . ?
C7B C8B H8B3 109.5 . . ?
H8B1 C8B H8B3 109.5 . . ?
H8B2 C8B H8B3 109.5 . . ?
C11A N2 C9 123.0(5) . . ?
C11A N2 C13A 106.2(8) . . ?
C9 N2 C13A 102.0(7) . . ?
C9 N2 C13B 118.7(7) . . ?
C9 N2 C11B 99.6(6) . . ?
C13B N2 C11B 114.9(8) . . ?
C11A N2 Y1 102.3(4) . . ?
C9 N2 Y1 106.0(3) . . ?
C13A N2 Y1 118.5(6) . . ?
C13B N2 Y1 105.6(5) . . ?
C11B N2 Y1 111.8(4) . . ?
N2 C9 C10 113.7(4) . . ?
N2 C9 H9A 108.8 . . ?
C10 C9 H9A 108.8 . . ?
N2 C9 H9B 108.8 . . ?
C10 C9 H9B 108.8 . . ?
H9A C9 H9B 107.7 . . ?
O3 C10 C9 110.3(4) . . ?
O3 C10 H10A 109.6 . . ?
C9 C10 H10A 109.6 . . ?
O3 C10 H10B 109.6 . . ?
C9 C10 H10B 109.6 . . ?
H10A C10 H10B 108.1 . . ?
C10 O3 Mn1 125.6(3) . . ?
C10 O3 Y1 122.9(3) . . ?
Mn1 O3 Y1 105.85(13) . . ?
N2 C11A C12A 112.1(7) . . ?
N2 C11A H11A 109.2 . . ?
C12A C11A H11A 109.2 . . ?
N2 C11A H11B 109.2 . . ?
C12A C11A H11B 109.2 . . ?
H11A C11A H11B 107.9 . . ?
O4 C12A C11A 107.5(7) . . ?
O4 C12A H12A 110.2 . . ?
C11A C12A H12A 110.2 . . ?
O4 C12A H12B 110.2 . . ?
C11A C12A H12B 110.2 . . ?
H12A C12A H12B 108.5 . . ?
C12B C11B N2 111.9(8) . . ?
C12B C11B H11C 109.2 . . ?
N2 C11B H11C 109.2 . . ?
C12B C11B H11D 109.2 . . ?
N2 C11B H11D 109.2 . . ?
H11C C11B H11D 107.9 . . ?
C11B C12B O4 108.8(8) . . ?
C11B C12B H12C 109.9 . . ?
O4 C12B H12C 109.9 . . ?
C11B C12B H12D 109.9 . . ?
O4 C12B H12D 109.9 . . ?
H12C C12B H12D 108.3 . . ?
C12A O4 Mn2 128.0(4) . . ?
C12B O4 Mn2 116.6(4) . . ?
C12A O4 Y1 126.0(4) . . ?
C12B O4 Y1 118.4(5) . . ?
Mn2 O4 Y1 102.91(13) . . ?
N2 C13A C14A 118.3(11) . . ?
N2 C13A H13A 107.7 . . ?
C14A C13A H13A 107.7 . . ?
N2 C13A H13B 107.7 . . ?
C14A C13A H13B 107.7 . . ?
H13A C13A H13B 107.1 . . ?
C15A C14A C13A 106.1(11) . . ?
C15A C14A H14A 110.5 . . ?
C13A C14A H14A 110.5 . . ?
C15A C14A H14B 110.5 . . ?
C13A C14A H14B 110.5 . . ?
H14A C14A H14B 108.7 . . ?
C14A C15A C16A 105.3(14) . . ?
C14A C15A H15A 110.7 . . ?
C16A C15A H15A 110.7 . . ?
C14A C15A H15B 110.7 . . ?
C16A C15A H15B 110.7 . . ?
H15A C15A H15B 108.8 . . ?
C15A C16A H16A 109.5 . . ?
C15A C16A H16B 109.5 . . ?
H16A C16A H16B 109.5 . . ?
C15A C16A H16C 109.5 . . ?
H16A C16A H16C 109.5 . . ?
H16B C16A H16C 109.5 . . ?
C14B C13B N2 114.1(10) . . ?
C14B C13B H13C 108.7 . . ?
N2 C13B H13C 108.7 . . ?
C14B C13B H13D 108.7 . . ?
N2 C13B H13D 108.7 . . ?
H13C C13B H13D 107.6 . . ?
C13B C14B C15B 112.5(10) . . ?
C13B C14B H14C 109.1 . . ?
C15B C14B H14C 109.1 . . ?
C13B C14B H14D 109.1 . . ?
C15B C14B H14D 109.1 . . ?
H14C C14B H14D 107.8 . . ?
C16B C15B C14B 115.0(14) . . ?
C16B C15B H15C 108.5 . . ?
C14B C15B H15C 108.5 . . ?
C16B C15B H15D 108.5 . . ?
C14B C15B H15D 108.5 . . ?
H15C C15B H15D 107.5 . . ?
C15B C16B H16D 109.5 . . ?
C15B C16B H16E 109.5 . . ?
H16D C16B H16E 109.5 . . ?
C15B C16B H16F 109.5 . . ?
H16D C16B H16F 109.5 . . ?
H16E C16B H16F 109.5 . . ?
C17 N3 C19 111.1(4) . . ?
C17 N3 C21 111.7(4) . . ?
C19 N3 C21 111.9(4) . . ?
C17 N3 Y2 103.9(3) . . ?
C19 N3 Y2 104.1(3) . . ?
C21 N3 Y2 113.6(3) . . ?
N3 C17 C18 110.8(4) . . ?
N3 C17 H17A 109.5 . . ?
C18 C17 H17A 109.5 . . ?
N3 C17 H17B 109.5 . . ?
C18 C17 H17B 109.5 . . ?
H17A C17 H17B 108.1 . . ?
O5 C18 C17 108.5(4) . . ?
O5 C18 H18A 110.0 . . ?
C17 C18 H18A 110.0 . . ?
O5 C18 H18B 110.0 . . ?
C17 C18 H18B 110.0 . . ?
H18A C18 H18B 108.4 . . ?
C18 O5 Mn1 124.0(3) . . ?
C18 O5 Y2 124.5(2) . . ?
Mn1 O5 Y2 105.92(12) . . ?
N3 C19 C20 110.8(4) . . ?
N3 C19 H19A 109.5 . . ?
C20 C19 H19A 109.5 . . ?
N3 C19 H19B 109.5 . . ?
C20 C19 H19B 109.5 . . ?
H19A C19 H19B 108.1 . . ?
O6 C20 C19 106.9(4) . . ?
O6 C20 H20A 110.3 . . ?
C19 C20 H20A 110.3 . . ?
O6 C20 H20B 110.3 . . ?
C19 C20 H20B 110.3 . . ?
H20A C20 H20B 108.6 . . ?
C20 O6 Y2 126.8(3) . . ?
C20 O6 H6 113(4) . . ?
Y2 O6 H6 108(4) . . ?
N3 C21 C22 117.3(4) . . ?
N3 C21 H21A 108.0 . . ?
C22 C21 H21A 108.0 . . ?
N3 C21 H21B 108.0 . . ?
C22 C21 H21B 108.0 . . ?
H21A C21 H21B 107.2 . . ?
C23 C22 C21 111.3(5) . . ?
C23 C22 H22A 109.4 . . ?
C21 C22 H22A 109.4 . . ?
C23 C22 H22B 109.4 . . ?
C21 C22 H22B 109.4 . . ?
H22A C22 H22B 108.0 . . ?
C22 C23 C24 113.0(5) . . ?
C22 C23 H23A 109.0 . . ?
C24 C23 H23A 109.0 . . ?
C22 C23 H23B 109.0 . . ?
C24 C23 H23B 109.0 . . ?
H23A C23 H23B 107.8 . . ?
C23 C24 H24A 109.5 . . ?
C23 C24 H24B 109.5 . . ?
H24A C24 H24B 109.5 . . ?
C23 C24 H24C 109.5 . . ?
H24A C24 H24C 109.5 . . ?
H24B C24 H24C 109.5 . . ?
C27 N4 C29 111.9(4) . . ?
C27 N4 C25 110.9(3) . . ?
C29 N4 C25 111.5(4) . . ?
C27 N4 Y3 104.4(3) . . ?
C29 N4 Y3 112.3(3) . . ?
C25 N4 Y3 105.5(2) . . ?
N4 C25 C26 111.7(4) . . ?
N4 C25 H25A 109.3 . . ?
C26 C25 H25A 109.3 . . ?
N4 C25 H25B 109.3 . . ?
C26 C25 H25B 109.3 . . ?
H25A C25 H25B 107.9 . . ?
O7 C26 C25 108.4(4) . . ?
O7 C26 H26A 110.0 . . ?
C25 C26 H26A 110.0 . . ?
O7 C26 H26B 110.0 . . ?
C25 C26 H26B 110.0 . . ?
H26A C26 H26B 108.4 . . ?
C26 O7 Mn2 123.5(3) . . ?
C26 O7 Y3 120.3(2) . . ?
Mn2 O7 Y3 104.40(12) . . ?
N4 C27 C28 110.1(4) . . ?
N4 C27 H27A 109.6 . . ?
C28 C27 H27A 109.6 . . ?
N4 C27 H27B 109.6 . . ?
C28 C27 H27B 109.6 . . ?
H27A C27 H27B 108.1 . . ?
O8 C28 C27 107.5(4) . . ?
O8 C28 H28A 110.2 . . ?
C27 C28 H28A 110.2 . . ?
O8 C28 H28B 110.2 . . ?
C27 C28 H28B 110.2 . . ?
H28A C28 H28B 108.5 . . ?
C28 O8 Y3 124.9(3) . . ?
C28 O8 H8 108(4) . . ?
Y3 O8 H8 108(4) . . ?
N4 C29 C30 117.3(4) . . ?
N4 C29 H29A 108.0 . . ?
C30 C29 H29A 108.0 . . ?
N4 C29 H29B 108.0 . . ?
C30 C29 H29B 108.0 . . ?
H29A C29 H29B 107.2 . . ?
C31 C30 C29 110.8(4) . . ?
C31 C30 H30A 109.5 . . ?
C29 C30 H30A 109.5 . . ?
C31 C30 H30B 109.5 . . ?
C29 C30 H30B 109.5 . . ?
H30A C30 H30B 108.1 . . ?
C30 C31 C32 111.1(6) . . ?
C30 C31 H31A 109.4 . . ?
C32 C31 H31A 109.4 . . ?
C30 C31 H31B 109.4 . . ?
C32 C31 H31B 109.4 . . ?
H31A C31 H31B 108.0 . . ?
C31 C32 H32A 109.5 . . ?
C31 C32 H32B 109.5 . . ?
H32A C32 H32B 109.5 . . ?
C31 C32 H32C 109.5 . . ?
H32A C32 H32C 109.5 . . ?
H32B C32 H32C 109.5 . . ?
C37A N5A C33A 110.2(7) . . ?
C37A N5A C35A 114.1(7) . . ?
C33A N5A C35A 113.9(7) . . ?
C37A N5A H51 105.9 . . ?
C33A N5A H51 105.9 . . ?
C35A N5A H51 105.9 . . ?
N5A C33A C34A 115.5(7) . . ?
N5A C33A H33A 108.4 . . ?
C34A C33A H33A 108.4 . . ?
N5A C33A H33B 108.4 . . ?
C34A C33A H33B 108.4 . . ?
H33A C33A H33B 107.5 . . ?
O9 C34A C33A 110.8(7) . . ?
O9 C34A H34A 109.5 . . ?
C33A C34A H34A 109.5 . . ?
O9 C34A H34B 109.5 . . ?
C33A C34A H34B 109.5 . . ?
H34A C34A H34B 108.1 . . ?
C37B N5B C35B 110.7(8) . . ?
C37B N5B C33B 114.3(9) . . ?
C35B N5B C33B 112.7(9) . . ?
C37B N5B H52 106.2 . . ?
C35B N5B H52 106.2 . . ?
C33B N5B H52 106.2 . . ?
N5B C33B C34B 107.3(8) . . ?
N5B C33B H33C 110.3 . . ?
C34B C33B H33C 110.3 . . ?
N5B C33B H33D 110.3 . . ?
C34B C33B H33D 110.3 . . ?
H33C C33B H33D 108.5 . . ?
O9 C34B C33B 114.1(8) . . ?
O9 C34B H34C 108.7 . . ?
C33B C34B H34C 108.7 . . ?
O9 C34B H34D 108.7 . . ?
C33B C34B H34D 108.7 . . ?
H34C C34B H34D 107.6 . . ?
C34B O9 Mn1 125.9(5) . . ?
C34A O9 Mn1 112.7(4) . . ?
C34B O9 Y2 131.3(5) . . ?
C34A O9 Y2 128.2(4) . . ?
Mn1 O9 Y2 100.78(12) . . ?
C36A C35A N5A 109.0(7) . . ?
C36A C35A H35A 109.9 . . ?
N5A C35A H35A 109.9 . . ?
C36A C35A H35B 109.9 . . ?
N5A C35A H35B 109.9 . . ?
H35A C35A H35B 108.3 . . ?
O10 C36A C35A 113.3(7) . . ?
O10 C36A H36A 108.9 . . ?
C35A C36A H36A 108.9 . . ?
O10 C36A H36B 108.9 . . ?
C35A C36A H36B 108.9 . . ?
H36A C36A H36B 107.7 . . ?
N5B C35B C36B 116.1(9) . . ?
N5B C35B H35C 108.3 . . ?
C36B C35B H35C 108.3 . . ?
N5B C35B H35D 108.3 . . ?
C36B C35B H35D 108.3 . . ?
H35C C35B H35D 107.4 . . ?
O10 C36B C35B 111.0(9) . . ?
O10 C36B H36C 109.4 . . ?
C35B C36B H36C 109.4 . . ?
O10 C36B H36D 109.4 . . ?
C35B C36B H36D 109.4 . . ?
H36C C36B H36D 108.0 . . ?
C36A O10 Mn2 126.6(4) . . ?
C36B O10 Mn2 110.9(5) . . ?
C36A O10 Y3 131.2(4) . . ?
C36B O10 Y3 130.0(5) . . ?
Mn2 O10 Y3 99.32(11) . . ?
N5A C37A C38A 111.2(8) . . ?
N5A C37A H37A 109.4 . . ?
C38A C37A H37A 109.4 . . ?
N5A C37A H37B 109.4 . . ?
C38A C37A H37B 109.4 . . ?
H37A C37A H37B 108.0 . . ?
C37A C38A C39A 111.7(10) . . ?
C37A C38A H38A 109.3 . . ?
C39A C38A H38A 109.3 . . ?
C37A C38A H38B 109.3 . . ?
C39A C38A H38B 109.3 . . ?
H38A C38A H38B 107.9 . . ?
C38A C39A C40 117.2(11) . . ?
C38A C39A H39A 108.0 . . ?
C40 C39A H39A 108.0 . . ?
C38A C39A H39B 108.0 . . ?
C40 C39A H39B 108.0 . . ?
H39A C39A H39B 107.2 . . ?
N5B C37B C38B 113.8(9) . . ?
N5B C37B H37C 108.8 . . ?
C38B C37B H37C 108.8 . . ?
N5B C37B H37D 108.8 . . ?
C38B C37B H37D 108.8 . . ?
H37C C37B H37D 107.7 . . ?
C37B C38B C39B 107.4(11) . . ?
C37B C38B H38C 110.2 . . ?
C39B C38B H38C 110.2 . . ?
C37B C38B H38D 110.2 . . ?
C39B C38B H38D 110.2 . . ?
H38C C38B H38D 108.5 . . ?
C40 C39B C38B 100.9(13) . . ?
C40 C39B H39C 111.6 . . ?
C38B C39B H39C 111.6 . . ?
C40 C39B H39D 111.6 . . ?
C38B C39B H39D 111.6 . . ?
H39C C39B H39D 109.4 . . ?
C39A C40 H40A 109.5 . . ?
C39A C40 H40B 109.5 . . ?
H40A C40 H40B 109.5 . . ?
C39A C40 H40C 109.5 . . ?
H40A C40 H40C 109.5 . . ?
H40B C40 H40C 109.5 . . ?
C39B C40 H40D 103.6 . . ?
C39B C40 H40E 110.9 . . ?
H40A C40 H40E 109.7 . . ?
H40D C40 H40E 109.4 . . ?
C39B C40 H40F 113.8 . . ?
H40D C40 H40F 109.5 . . ?
H40E C40 H40F 109.5 . . ?
C41 O11 Y1 132.7(3) . . ?
C41 O12 Mn1 129.0(3) . . ?
O12 C41 O11 125.5(4) . . ?
O12 C41 C42 117.6(4) . . ?
O11 C41 C42 117.0(4) . . ?
C45A C42 C43A 113.5(6) . . ?
C43B C42 C41 112.7(10) . . ?
C45A C42 C41 110.4(5) . . ?
C43A C42 C41 112.0(4) . . ?
C43B C42 C45B 114.3(13) . . ?
C41 C42 C45B 110.5(8) . . ?
C45A C42 C44A 109.8(6) . . ?
C43A C42 C44A 104.9(6) . . ?
C41 C42 C44A 105.9(5) . . ?
C43B C42 C44B 112.2(14) . . ?
C41 C42 C44B 103.8(10) . . ?
C45B C42 C44B 102.3(12) . . ?
C42 C43A H43A 109.5 . . ?
C42 C43A H43B 109.5 . . ?
H43A C43A H43B 109.5 . . ?
C42 C43A H43C 109.5 . . ?
H43A C43A H43C 109.5 . . ?
H43B C43A H43C 109.5 . . ?
C42 C44A H44A 109.5 . . ?
C42 C44A H44B 109.5 . . ?
H44A C44A H44B 109.5 . . ?
C42 C44A H44C 109.5 . . ?
H44A C44A H44C 109.5 . . ?
H44B C44A H44C 109.5 . . ?
C42 C45A H45A 109.5 . . ?
C42 C45A H45B 109.5 . . ?
H45A C45A H45B 109.5 . . ?
C42 C45A H45C 109.5 . . ?
H45A C45A H45C 109.5 . . ?
H45B C45A H45C 109.5 . . ?
C42 C43B H43D 109.5 . . ?
C42 C43B H43E 109.5 . . ?
H43D C43B H43E 109.5 . . ?
C42 C43B H43F 109.5 . . ?
H43D C43B H43F 109.5 . . ?
H43E C43B H43F 109.5 . . ?
C42 C44B H44D 109.5 . . ?
C42 C44B H44E 109.5 . . ?
H44D C44B H44E 109.5 . . ?
C42 C44B H44F 109.5 . . ?
H44D C44B H44F 109.5 . . ?
H44E C44B H44F 109.5 . . ?
C42 C45B H45D 109.5 . . ?
C42 C45B H45E 109.5 . . ?
H45D C45B H45E 109.5 . . ?
C42 C45B H45F 109.5 . . ?
H45D C45B H45F 109.5 . . ?
H45E C45B H45F 109.5 . . ?
C46 O13 Y1 132.1(3) . . ?
C46 O14 Mn2 129.5(3) . . ?
O14 C46 O13 125.6(4) . . ?
O14 C46 C47 116.8(4) . . ?
O13 C46 C47 117.6(4) . . ?
C49 C47 C50 114.7(6) . . ?
C49 C47 C46 110.3(4) . . ?
C50 C47 C46 106.9(4) . . ?
C49 C47 C48 107.9(5) . . ?
C50 C47 C48 107.0(5) . . ?
C46 C47 C48 110.0(4) . . ?
C47 C48 H48A 109.5 . . ?
C47 C48 H48B 109.5 . . ?
H48A C48 H48B 109.5 . . ?
C47 C48 H48C 109.5 . . ?
H48A C48 H48C 109.5 . . ?
H48B C48 H48C 109.5 . . ?
C47 C49 H49A 109.5 . . ?
C47 C49 H49B 109.5 . . ?
H49A C49 H49B 109.5 . . ?
C47 C49 H49C 109.5 . . ?
H49A C49 H49C 109.5 . . ?
H49B C49 H49C 109.5 . . ?
C47 C50 H50A 109.5 . . ?
C47 C50 H50B 109.5 . . ?
H50A C50 H50B 109.5 . . ?
C47 C50 H50C 109.5 . . ?
H50A C50 H50C 109.5 . . ?
H50B C50 H50C 109.5 . . ?
C51 O15 Mn1 131.3(3) . . ?
C51 O16 Y2 133.2(3) . . ?
O16 C51 O15 125.1(4) . . ?
O16 C51 C52 119.5(4) . . ?
O15 C51 C52 115.4(4) . . ?
C54B C52 C53B 108.4(8) . . ?
C55A C52 C51 114.6(7) . . ?
C54B C52 C51 112.7(7) . . ?
C53B C52 C51 112.6(6) . . ?
C55A C52 C53A 113.1(9) . . ?
C51 C52 C53A 109.4(6) . . ?
C54B C52 C55B 108.5(7) . . ?
C53B C52 C55B 109.6(8) . . ?
C51 C52 C55B 104.9(5) . . ?
C55A C52 C54A 106.6(9) . . ?
C51 C52 C54A 100.8(6) . . ?
C53A C52 C54A 111.6(9) . . ?
C52 C53A H53A 109.5 . . ?
C52 C53A H53B 109.5 . . ?
H53A C53A H53B 109.5 . . ?
C52 C53A H53C 109.5 . . ?
H53A C53A H53C 109.5 . . ?
H53B C53A H53C 109.5 . . ?
C52 C54A H54A 109.5 . . ?
C52 C54A H54B 109.5 . . ?
H54A C54A H54B 109.5 . . ?
C52 C54A H54C 109.5 . . ?
H54A C54A H54C 109.5 . . ?
H54B C54A H54C 109.5 . . ?
C52 C55A H55A 109.5 . . ?
C52 C55A H55B 109.5 . . ?
H55A C55A H55B 109.5 . . ?
C52 C55A H55C 109.5 . . ?
H55A C55A H55C 109.5 . . ?
H55B C55A H55C 109.5 . . ?
C52 C53B H53D 109.5 . . ?
C52 C53B H53E 109.5 . . ?
H53D C53B H53E 109.5 . . ?
C52 C53B H53F 109.5 . . ?
H53D C53B H53F 109.5 . . ?
H53E C53B H53F 109.5 . . ?
C52 C54B H54D 109.5 . . ?
C52 C54B H54E 109.5 . . ?
H54D C54B H54E 109.5 . . ?
C52 C54B H54F 109.5 . . ?
H54D C54B H54F 109.5 . . ?
H54E C54B H54F 109.5 . . ?
C52 C55B H55D 109.5 . . ?
C52 C55B H55E 109.5 . . ?
H55D C55B H55E 109.5 . . ?
C52 C55B H55F 109.5 . . ?
H55D C55B H55F 109.5 . . ?
H55E C55B H55F 109.5 . . ?
C56 O17 Mn2 130.0(3) . . ?
C56 O18 Y3 132.7(3) . . ?
O18 C56 O17 125.5(4) . . ?
O18 C56 C57 119.1(4) . . ?
O17 C56 C57 115.4(4) . . ?
C58A C57 C60A 109.8(7) . . ?
C58B C57 C59B 105.7(19) . . ?
C58B C57 C56 110.4(16) . . ?
C58A C57 C56 111.9(5) . . ?
C60A C57 C56 110.1(5) . . ?
C59B C57 C56 115.2(11) . . ?
C58A C57 C59A 110.3(6) . . ?
C60A C57 C59A 111.3(8) . . ?
C56 C57 C59A 103.3(5) . . ?
C58B C57 C60B 126(2) . . ?
C59B C57 C60B 98(2) . . ?
C56 C57 C60B 102.2(18) . . ?
C57 C58A H58A 109.5 . . ?
C57 C58A H58B 109.5 . . ?
H58A C58A H58B 109.5 . . ?
C57 C58A H58C 109.5 . . ?
H58A C58A H58C 109.5 . . ?
H58B C58A H58C 109.5 . . ?
C57 C59A H59A 109.5 . . ?
C57 C59A H59B 109.5 . . ?
H59A C59A H59B 109.5 . . ?
C57 C59A H59C 109.5 . . ?
H59A C59A H59C 109.5 . . ?
H59B C59A H59C 109.5 . . ?
C57 C60A H60A 109.5 . . ?
C57 C60A H60B 109.5 . . ?
H60A C60A H60B 109.5 . . ?
C57 C60A H60C 109.5 . . ?
H60A C60A H60C 109.5 . . ?
H60B C60A H60C 109.5 . . ?
C57 C58B H58D 109.5 . . ?
C57 C58B H58E 109.5 . . ?
H58D C58B H58E 109.5 . . ?
C57 C58B H58F 109.5 . . ?
H58D C58B H58F 109.5 . . ?
H58E C58B H58F 109.5 . . ?
C57 C59B H59D 109.5 . . ?
C57 C59B H59E 109.5 . . ?
H59D C59B H59E 109.5 . . ?
C57 C59B H59F 109.5 . . ?
H59D C59B H59F 109.5 . . ?
H59E C59B H59F 109.5 . . ?
C57 C60B H60D 109.5 . . ?
C57 C60B H60E 109.5 . . ?
H60D C60B H60E 109.5 . . ?
C57 C60B H60F 109.5 . . ?
H60D C60B H60F 109.5 . . ?
H60E C60B H60F 109.5 . . ?
C61 O19 Y2 94.3(3) . . ?
C61 O20 Y2 90.8(3) . . ?
O20 C61 O19 121.0(5) . . ?
O20 C61 C62 121.2(5) . . ?
O19 C61 C62 117.8(5) . . ?
C64B C62 C61 117.3(9) . . ?
C63A C62 C61 110.5(6) . . ?
C63A C62 C65A 113.0(8) . . ?
C61 C62 C65A 104.7(6) . . ?
C64B C62 C65B 109.6(12) . . ?
C61 C62 C65B 110.8(8) . . ?
C64B C62 C63B 112.7(11) . . ?
C61 C62 C63B 104.7(6) . . ?
C65B C62 C63B 100.3(10) . . ?
C63A C62 C64A 115.1(7) . . ?
C61 C62 C64A 108.4(6) . . ?
C65A C62 C64A 104.4(7) . . ?
C62 C63A H63A 109.5 . . ?
C62 C63A H63B 109.5 . . ?
H63A C63A H63B 109.5 . . ?
C62 C63A H63C 109.5 . . ?
H63A C63A H63C 109.5 . . ?
H63B C63A H63C 109.5 . . ?
C62 C64A H64A 109.5 . . ?
C62 C64A H64B 109.5 . . ?
H64A C64A H64B 109.5 . . ?
C62 C64A H64C 109.5 . . ?
H64A C64A H64C 109.5 . . ?
H64B C64A H64C 109.5 . . ?
C62 C65A H65A 109.5 . . ?
C62 C65A H65B 109.5 . . ?
H65A C65A H65B 109.5 . . ?
C62 C65A H65C 109.5 . . ?
H65A C65A H65C 109.5 . . ?
H65B C65A H65C 109.5 . . ?
C62 C63B H63D 109.5 . . ?
C62 C63B H63E 109.5 . . ?
H63D C63B H63E 109.5 . . ?
C62 C63B H63F 109.5 . . ?
H63D C63B H63F 109.5 . . ?
H63E C63B H63F 109.5 . . ?
C62 C64B H64D 109.5 . . ?
C62 C64B H64E 109.5 . . ?
H64D C64B H64E 109.5 . . ?
C62 C64B H64F 109.5 . . ?
H64D C64B H64F 109.5 . . ?
H64E C64B H64F 109.5 . . ?
C62 C65B H65D 109.5 . . ?
C62 C65B H65E 109.5 . . ?
H65D C65B H65E 109.5 . . ?
C62 C65B H65F 109.5 . . ?
H65D C65B H65F 109.5 . . ?
H65E C65B H65F 109.5 . . ?
C66 O21 Y3 92.2(3) . . ?
C66 O22 Y3 90.7(3) . . ?
O22 C66 O21 122.4(5) . . ?
O22 C66 C67 120.5(5) . . ?
O21 C66 C67 117.0(5) . . ?
C69B C67 C66 115.7(13) . . ?
C70A C67 C66 106.8(7) . . ?
C70A C67 C68A 100.9(9) . . ?
C66 C67 C68A 111.9(7) . . ?
C69B C67 C68B 110.7(14) . . ?
C66 C67 C68B 107.8(7) . . ?
C70A C67 C69A 111.9(9) . . ?
C66 C67 C69A 107.3(7) . . ?
C68A C67 C69A 117.6(8) . . ?
C69B C67 C70B 108.7(19) . . ?
C66 C67 C70B 99.0(17) . . ?
C68B C67 C70B 114.6(17) . . ?
C67 C68A H68A 109.5 . . ?
C67 C68A H68B 109.5 . . ?
H68A C68A H68B 109.5 . . ?
C67 C68A H68C 109.5 . . ?
H68A C68A H68C 109.5 . . ?
H68B C68A H68C 109.5 . . ?
C67 C69A H69A 109.5 . . ?
C67 C69A H69B 109.5 . . ?
H69A C69A H69B 109.5 . . ?
C67 C69A H69C 109.5 . . ?
H69A C69A H69C 109.5 . . ?
H69B C69A H69C 109.5 . . ?
C67 C70A H70A 109.5 . . ?
C67 C70A H70B 109.5 . . ?
H70A C70A H70B 109.5 . . ?
C67 C70A H70C 109.5 . . ?
H70A C70A H70C 109.5 . . ?
H70B C70A H70C 109.5 . . ?
C67 C68B H68D 109.5 . . ?
C67 C68B H68E 109.5 . . ?
H68D C68B H68E 109.5 . . ?
C67 C68B H68F 109.5 . . ?
H68D C68B H68F 109.5 . . ?
H68E C68B H68F 109.5 . . ?
C67 C69B H69D 109.5 . . ?
C67 C69B H69E 109.5 . . ?
H69D C69B H69E 109.5 . . ?
C67 C69B H69F 109.5 . . ?
H69D C69B H69F 109.5 . . ?
H69E C69B H69F 109.5 . . ?
C67 C70B H70D 109.5 . . ?
C67 C70B H70E 109.5 . . ?
H70D C70B H70E 109.5 . . ?
C67 C70B H70F 109.5 . . ?
H70D C70B H70F 109.5 . . ?
H70E C70B H70F 109.5 . . ?
C71 O23 Y2 137.7(3) . . ?
O24 C71 O23 123.7(5) . . ?
O24 C71 C72 119.7(5) . . ?
O23 C71 C72 116.7(5) . . ?
C73 C72 C74 109.8(6) . . ?
C73 C72 C75 110.7(6) . . ?
C74 C72 C75 111.0(6) . . ?
C73 C72 C71 108.4(5) . . ?
C74 C72 C71 107.6(5) . . ?
C75 C72 C71 109.3(5) . . ?
C72 C73 H73A 109.5 . . ?
C72 C73 H73B 109.5 . . ?
H73A C73 H73B 109.5 . . ?
C72 C73 H73C 109.5 . . ?
H73A C73 H73C 109.5 . . ?
H73B C73 H73C 109.5 . . ?
C72 C74 H74A 109.5 . . ?
C72 C74 H74B 109.5 . . ?
H74A C74 H74B 109.5 . . ?
C72 C74 H74C 109.5 . . ?
H74A C74 H74C 109.5 . . ?
H74B C74 H74C 109.5 . . ?
C72 C75 H75A 109.5 . . ?
C72 C75 H75B 109.5 . . ?
H75A C75 H75B 109.5 . . ?
C72 C75 H75C 109.5 . . ?
H75A C75 H75C 109.5 . . ?
H75B C75 H75C 109.5 . . ?
C76 O25 Y3 138.0(3) . . ?
O26 C76 O25 124.0(5) . . ?
O26 C76 C77 117.4(4) . . ?
O25 C76 C77 118.5(4) . . ?
C80A C77 C78A 107.1(10) . . ?
C79B C77 C76 114.1(7) . . ?
C80A C77 C76 106.2(8) . . ?
C78A C77 C76 112.6(6) . . ?
C79B C77 C78B 111.1(8) . . ?
C76 C77 C78B 111.4(6) . . ?
C80A C77 C79A 110.0(9) . . ?
C78A C77 C79A 114.9(7) . . ?
C76 C77 C79A 105.6(6) . . ?
C79B C77 C80B 104.3(12) . . ?
C76 C77 C80B 106.1(10) . . ?
C78B C77 C80B 109.5(11) . . ?
C77 C78A H78A 109.5 . . ?
C77 C78A H78B 109.5 . . ?
H78A C78A H78B 109.5 . . ?
C77 C78A H78C 109.5 . . ?
H78A C78A H78C 109.5 . . ?
H78B C78A H78C 109.5 . . ?
C77 C79A H79A 109.5 . . ?
C77 C79A H79B 109.5 . . ?
H79A C79A H79B 109.5 . . ?
C77 C79A H79C 109.5 . . ?
H79A C79A H79C 109.5 . . ?
H79B C79A H79C 109.5 . . ?
C77 C80A H80A 109.5 . . ?
C77 C80A H80B 109.5 . . ?
H80A C80A H80B 109.5 . . ?
C77 C80A H80C 109.5 . . ?
H80A C80A H80C 109.5 . . ?
H80B C80A H80C 109.5 . . ?
C77 C78B H78D 109.5 . . ?
C77 C78B H78E 109.5 . . ?
H78D C78B H78E 109.5 . . ?
C77 C78B H78F 109.5 . . ?
H78D C78B H78F 109.5 . . ?
H78E C78B H78F 109.5 . . ?
C77 C79B H79D 109.5 . . ?
C77 C79B H79E 109.5 . . ?
H79D C79B H79E 109.5 . . ?
C77 C79B H79F 109.5 . . ?
H79D C79B H79F 109.5 . . ?
H79E C79B H79F 109.5 . . ?
C77 C80B H80D 109.5 . . ?
C77 C80B H80E 109.5 . . ?
H80D C80B H80E 109.5 . . ?
C77 C80B H80F 109.5 . . ?
H80D C80B H80F 109.5 . . ?
H80E C80B H80F 109.5 . . ?
N91A C91A C92A 172(3) . . ?
N91B C91B C92B 172(2) . . ?
C91B C92B H92D 109.5 . . ?
C91B C92B H92E 109.5 . . ?
H92D C92B H92E 109.5 . . ?
C91B C92B H92F 109.5 . . ?
H92D C92B H92F 109.5 . . ?
H92E C92B H92F 109.5 . . ?

loop_
_geom_bond_atom_site_label_1
_geom_bond_atom_site_label_2
_geom_bond_distance
_geom_bond_site_symmetry_2
_geom_bond_publ_flag
Y1 O2 2.266(3) . ?
Y1 O3 2.278(3) . ?
Y1 O11 2.285(3) . ?
Y1 O13 2.312(3) . ?
Y1 O4 2.342(3) . ?
Y1 O1 2.370(3) . ?
Y1 N1 2.661(4) . ?
Y1 N2 2.684(4) . ?
Y2 O9 2.212(3) . ?
Y2 O23 2.312(3) . ?
Y2 O16 2.318(3) . ?
Y2 O5 2.325(3) . ?
Y2 O6 2.348(3) . ?
Y2 O19 2.383(3) . ?
Y2 O20 2.462(3) . ?
Y2 N3 2.656(4) . ?
Y3 O10 2.210(3) . ?
Y3 O25 2.316(3) . ?
Y3 O7 2.320(3) . ?
Y3 O18 2.343(3) . ?
Y3 O8 2.347(3) . ?
Y3 O21 2.400(3) . ?
Y3 O22 2.444(3) . ?
Y3 N4 2.621(4) . ?
Mn1 O5 1.885(3) . ?
Mn1 O1 1.896(3) . ?
Mn1 O3 1.928(3) . ?
Mn1 O15 1.983(3) . ?
Mn1 O9 2.163(3) . ?
Mn1 O12 2.223(3) . ?
Mn2 O7 1.888(3) . ?
Mn2 O4 1.910(3) . ?
Mn2 O2 1.936(3) . ?
Mn2 O17 1.960(3) . ?
Mn2 O10 2.166(3) . ?
Mn2 O14 2.202(3) . ?
N1 C1 1.457(6) . ?
N1 C3 1.470(6) . ?
N1 C5 1.475(6) . ?
C1 C2 1.348(7) . ?
C1 H1A 0.9900 . ?
C1 H1B 0.9900 . ?
C2 O1 1.379(6) . ?
C2 H2A 0.9900 . ?
C2 H2B 0.9900 . ?
C3 C4 1.503(7) . ?
C3 H3A 0.9900 . ?
C3 H3B 0.9900 . ?
C4 O2 1.409(5) . ?
C4 H4A 0.9900 . ?
C4 H4B 0.9900 . ?
C5 C6 1.524(7) . ?
C5 H5A 0.9900 . ?
C5 H5B 0.9900 . ?
C6 C7A 1.515(10) . ?
C6 C7B 1.567(16) . ?
C6 H6A1 0.9900 . ?
C6 H6A2 0.9900 . ?
C6 H6B1 0.9811 . ?
C6 H6B2 0.9868 . ?
C7A C8A 1.463(13) . ?
C7A H7A1 0.9900 . ?
C7A H7A2 0.9900 . ?
C8A H8A1 0.9800 . ?
C8A H8A2 0.9800 . ?
C8A H8A3 0.9800 . ?
C7B C8B 1.451(18) . ?
C7B H7B1 0.9900 . ?
C7B H7B2 0.9900 . ?
C8B H8B1 0.9800 . ?
C8B H8B2 0.9800 . ?
C8B H8B3 0.9800 . ?
N2 C11A 1.447(9) . ?
N2 C9 1.459(6) . ?
N2 C13A 1.462(14) . ?
N2 C13B 1.539(14) . ?
N2 C11B 1.551(10) . ?
C9 C10 1.493(8) . ?
C9 H9A 0.9900 . ?
C9 H9B 0.9900 . ?
C10 O3 1.403(6) . ?
C10 H10A 0.9900 . ?
C10 H10B 0.9900 . ?
C11A C12A 1.549(12) . ?
C11A H11A 0.9900 . ?
C11A H11B 0.9900 . ?
C12A O4 1.353(8) . ?
C12A H12A 0.9900 . ?
C12A H12B 0.9900 . ?
C11B C12B 1.460(14) . ?
C11B H11C 0.9900 . ?
C11B H11D 0.9900 . ?
C12B O4 1.544(11) . ?
C12B H12C 0.9900 . ?
C12B H12D 0.9900 . ?
C13A C14A 1.542(13) . ?
C13A H13A 0.9900 . ?
C13A H13B 0.9900 . ?
C14A C15A 1.565(14) . ?
C14A H14A 0.9900 . ?
C14A H14B 0.9900 . ?
C15A C16A 1.550(16) . ?
C15A H15A 0.9900 . ?
C15A H15B 0.9900 . ?
C16A H16A 0.9800 . ?
C16A H16B 0.9800 . ?
C16A H16C 0.9800 . ?
C13B C14B 1.506(12) . ?
C13B H13C 0.9900 . ?
C13B H13D 0.9900 . ?
C14B C15B 1.535(13) . ?
C14B H14C 0.9900 . ?
C14B H14D 0.9900 . ?
C15B C16B 1.497(15) . ?
C15B H15C 0.9900 . ?
C15B H15D 0.9900 . ?
C16B H16D 0.9800 . ?
C16B H16E 0.9800 . ?
C16B H16F 0.9800 . ?
N3 C17 1.476(6) . ?
N3 C19 1.483(6) . ?
N3 C21 1.488(6) . ?
C17 C18 1.510(6) . ?
C17 H17A 0.9900 . ?
C17 H17B 0.9900 . ?
C18 O5 1.418(5) . ?
C18 H18A 0.9900 . ?
C18 H18B 0.9900 . ?
C19 C20 1.515(7) . ?
C19 H19A 0.9900 . ?
C19 H19B 0.9900 . ?
C20 O6 1.422(5) . ?
C20 H20A 0.9900 . ?
C20 H20B 0.9900 . ?
O6 H6 0.84(5) . ?
C21 C22 1.528(6) . ?
C21 H21A 0.9900 . ?
C21 H21B 0.9900 . ?
C22 C23 1.518(7) . ?
C22 H22A 0.9900 . ?
C22 H22B 0.9900 . ?
C23 C24 1.539(7) . ?
C23 H23A 0.9900 . ?
C23 H23B 0.9900 . ?
C24 H24A 0.9800 . ?
C24 H24B 0.9800 . ?
C24 H24C 0.9800 . ?
N4 C27 1.476(6) . ?
N4 C29 1.481(6) . ?
N4 C25 1.485(6) . ?
C25 C26 1.502(6) . ?
C25 H25A 0.9900 . ?
C25 H25B 0.9900 . ?
C26 O7 1.432(5) . ?
C26 H26A 0.9900 . ?
C26 H26B 0.9900 . ?
C27 C28 1.500(6) . ?
C27 H27A 0.9900 . ?
C27 H27B 0.9900 . ?
C28 O8 1.426(5) . ?
C28 H28A 0.9900 . ?
C28 H28B 0.9900 . ?
O8 H8 0.85(5) . ?
C29 C30 1.534(6) . ?
C29 H29A 0.9900 . ?
C29 H29B 0.9900 . ?
C30 C31 1.529(8) . ?
C30 H30A 0.9900 . ?
C30 H30B 0.9900 . ?
C31 C32 1.530(9) . ?
C31 H31A 0.9900 . ?
C31 H31B 0.9900 . ?
C32 H32A 0.9800 . ?
C32 H32B 0.9800 . ?
C32 H32C 0.9800 . ?
N5A C37A 1.499(11) . ?
N5A C33A 1.505(11) . ?
N5A C35A 1.512(11) . ?
N5A H51 0.9300 . ?
C33A C34A 1.508(12) . ?
C33A H33A 0.9900 . ?
C33A H33B 0.9900 . ?
C34A O9 1.479(9) . ?
C34A H34A 0.9900 . ?
C34A H34B 0.9900 . ?
N5B C37B 1.485(13) . ?
N5B C35B 1.489(14) . ?
N5B C33B 1.526(14) . ?
N5B H52 0.9300 . ?
C33B C34B 1.526(15) . ?
C33B H33C 0.9900 . ?
C33B H33D 0.9900 . ?
C34B O9 1.378(10) . ?
C34B H34C 0.9900 . ?
C34B H34D 0.9900 . ?
C35A C36A 1.492(12) . ?
C35A H35A 0.9900 . ?
C35A H35B 0.9900 . ?
C36A O10 1.394(9) . ?
C36A H36A 0.9900 . ?
C36A H36B 0.9900 . ?
C35B C36B 1.499(15) . ?
C35B H35C 0.9900 . ?
C35B H35D 0.9900 . ?
C36B O10 1.484(10) . ?
C36B H36C 0.9900 . ?
C36B H36D 0.9900 . ?
C37A C38A 1.520(14) . ?
C37A H37A 0.9900 . ?
C37A H37B 0.9900 . ?
C38A C39A 1.552(17) . ?
C38A H38A 0.9900 . ?
C38A H38B 0.9900 . ?
C39A C40 1.565(17) . ?
C39A H39A 0.9900 . ?
C39A H39B 0.9900 . ?
C37B C38B 1.525(16) . ?
C37B H37C 0.9900 . ?
C37B H37D 0.9900 . ?
C38B C39B 1.60(2) . ?
C38B H38C 0.9900 . ?
C38B H38D 0.9900 . ?
C39B C40 1.443(19) . ?
C39B H39C 0.9900 . ?
C39B H39D 0.9900 . ?
C40 H40A 0.9800 . ?
C40 H40B 0.9800 . ?
C40 H40C 0.9800 . ?
C40 H40D 0.9793 . ?
C40 H40E 0.9816 . ?
C40 H40F 0.9775 . ?
O11 C41 1.275(5) . ?
O12 C41 1.245(5) . ?
C41 C42 1.544(7) . ?
C42 C43B 1.506(14) . ?
C42 C45A 1.487(8) . ?
C42 C43A 1.522(8) . ?
C42 C45B 1.551(12) . ?
C42 C44A 1.582(8) . ?
C42 C44B 1.588(14) . ?
C43A H43A 0.9800 . ?
C43A H43B 0.9800 . ?
C43A H43C 0.9800 . ?
C44A H44A 0.9800 . ?
C44A H44B 0.9800 . ?
C44A H44C 0.9800 . ?
C45A H45A 0.9800 . ?
C45A H45B 0.9800 . ?
C45A H45C 0.9800 . ?
C43B H43D 0.9800 . ?
C43B H43E 0.9800 . ?
C43B H43F 0.9800 . ?
C44B H44D 0.9800 . ?
C44B H44E 0.9800 . ?
C44B H44F 0.9800 . ?
C45B H45D 0.9800 . ?
C45B H45E 0.9800 . ?
C45B H45F 0.9800 . ?
O13 C46 1.263(5) . ?
O14 C46 1.246(5) . ?
C46 C47 1.548(6) . ?
C47 C49 1.477(8) . ?
C47 C50 1.491(8) . ?
C47 C48 1.546(8) . ?
C48 H48A 0.9800 . ?
C48 H48B 0.9800 . ?
C48 H48C 0.9800 . ?
C49 H49A 0.9800 . ?
C49 H49B 0.9800 . ?
C49 H49C 0.9800 . ?
C50 H50A 0.9800 . ?
C50 H50B 0.9800 . ?
C50 H50C 0.9800 . ?
O15 C51 1.280(5) . ?
O16 C51 1.250(5) . ?
C51 C52 1.529(7) . ?
C52 C55A 1.461(11) . ?
C52 C54B 1.464(10) . ?
C52 C53B 1.497(10) . ?
C52 C53A 1.566(10) . ?
C52 C55B 1.625(9) . ?
C52 C54A 1.633(11) . ?
C53A H53A 0.9800 . ?
C53A H53B 0.9800 . ?
C53A H53C 0.9800 . ?
C54A H54A 0.9800 . ?
C54A H54B 0.9800 . ?
C54A H54C 0.9800 . ?
C55A H55A 0.9800 . ?
C55A H55B 0.9800 . ?
C55A H55C 0.9800 . ?
C53B H53D 0.9800 . ?
C53B H53E 0.9800 . ?
C53B H53F 0.9800 . ?
C54B H54D 0.9800 . ?
C54B H54E 0.9800 . ?
C54B H54F 0.9800 . ?
C55B H55D 0.9800 . ?
C55B H55E 0.9800 . ?
C55B H55F 0.9800 . ?
O17 C56 1.280(5) . ?
O18 C56 1.253(6) . ?
C56 C57 1.533(7) . ?
C57 C58B 1.524(16) . ?
C57 C58A 1.508(7) . ?
C57 C60A 1.531(9) . ?
C57 C59B 1.528(14) . ?
C57 C59A 1.535(8) . ?
C57 C60B 1.538(16) . ?
C58A H58A 0.9800 . ?
C58A H58B 0.9800 . ?
C58A H58C 0.9800 . ?
C59A H59A 0.9800 . ?
C59A H59B 0.9800 . ?
C59A H59C 0.9800 . ?
C60A H60A 0.9800 . ?
C60A H60B 0.9800 . ?
C60A H60C 0.9800 . ?
C58B H58D 0.9800 . ?
C58B H58E 0.9800 . ?
C58B H58F 0.9800 . ?
C59B H59D 0.9800 . ?
C59B H59E 0.9800 . ?
C59B H59F 0.9800 . ?
C60B H60D 0.9800 . ?
C60B H60E 0.9800 . ?
C60B H60F 0.9800 . ?
O19 C61 1.259(6) . ?
O20 C61 1.249(6) . ?
C61 C62 1.535(7) . ?
C62 C64B 1.486(13) . ?
C62 C63A 1.480(9) . ?
C62 C65A 1.539(10) . ?
C62 C65B 1.548(13) . ?
C62 C63B 1.571(10) . ?
C62 C64A 1.572(10) . ?
C63A H63A 0.9800 . ?
C63A H63B 0.9800 . ?
C63A H63C 0.9800 . ?
C64A H64A 0.9800 . ?
C64A H64B 0.9800 . ?
C64A H64C 0.9800 . ?
C65A H65A 0.9800 . ?
C65A H65B 0.9800 . ?
C65A H65C 0.9800 . ?
C63B H63D 0.9800 . ?
C63B H63E 0.9800 . ?
C63B H63F 0.9800 . ?
C64B H64D 0.9800 . ?
C64B H64E 0.9800 . ?
C64B H64F 0.9800 . ?
C65B H65D 0.9800 . ?
C65B H65E 0.9800 . ?
C65B H65F 0.9800 . ?
O21 C66 1.270(6) . ?
O22 C66 1.250(6) . ?
C66 C67 1.537(8) . ?
C67 C69B 1.481(14) . ?
C67 C70A 1.517(10) . ?
C67 C68A 1.546(11) . ?
C67 C68B 1.553(11) . ?
C67 C69A 1.542(10) . ?
C67 C70B 1.555(15) . ?
C68A H68A 0.9800 . ?
C68A H68B 0.9800 . ?
C68A H68C 0.9800 . ?
C69A H69A 0.9800 . ?
C69A H69B 0.9800 . ?
C69A H69C 0.9800 . ?
C70A H70A 0.9800 . ?
C70A H70B 0.9800 . ?
C70A H70C 0.9800 . ?
C68B H68D 0.9800 . ?
C68B H68E 0.9800 . ?
C68B H68F 0.9800 . ?
C69B H69D 0.9800 . ?
C69B H69E 0.9800 . ?
C69B H69F 0.9800 . ?
C70B H70D 0.9800 . ?
C70B H70E 0.9800 . ?
C70B H70F 0.9800 . ?
O23 C71 1.270(6) . ?
O24 C71 1.255(6) . ?
C71 C72 1.540(8) . ?
C72 C73 1.523(9) . ?
C72 C74 1.519(9) . ?
C72 C75 1.532(8) . ?
C73 H73A 0.9800 . ?
C73 H73B 0.9800 . ?
C73 H73C 0.9800 . ?
C74 H74A 0.9800 . ?
C74 H74B 0.9800 . ?
C74 H74C 0.9800 . ?
C75 H75A 0.9800 . ?
C75 H75B 0.9800 . ?
C75 H75C 0.9800 . ?
O25 C76 1.262(6) . ?
O26 C76 1.249(6) . ?
C76 C77 1.535(7) . ?
C77 C79B 1.467(10) . ?
C77 C80A 1.510(11) . ?
C77 C78A 1.487(10) . ?
C77 C78B 1.559(10) . ?
C77 C79A 1.604(10) . ?
C77 C80B 1.567(13) . ?
C78A H78A 0.9800 . ?
C78A H78B 0.9800 . ?
C78A H78C 0.9800 . ?
C79A H79A 0.9800 . ?
C79A H79B 0.9800 . ?
C79A H79C 0.9800 . ?
C80A H80A 0.9800 . ?
C80A H80B 0.9800 . ?
C80A H80C 0.9800 . ?
C78B H78D 0.9800 . ?
C78B H78E 0.9800 . ?
C78B H78F 0.9800 . ?
C79B H79D 0.9800 . ?
C79B H79E 0.9800 . ?
C79B H79F 0.9800 . ?
C80B H80D 0.9800 . ?
C80B H80E 0.9800 . ?
C80B H80F 0.9800 . ?
N91A C91A 1.19(2) . ?
C91A C92A 1.38(2) . ?
C92A H92A 0.9800 . ?
C92A H92B 0.9800 . ?
C92A H92C 0.9800 . ?
N91B C91B 1.17(2) . ?
C91B C92B 1.40(2) . ?
C92B H92D 0.9800 . ?
C92B H92E 0.9800 . ?
C92B H92F 0.9800 . ?

loop_
_geom_hbond_atom_site_label_D
_geom_hbond_atom_site_label_H
_geom_hbond_atom_site_label_A
_geom_hbond_distance_DH
_geom_hbond_distance_HA
_geom_hbond_distance_DA
_geom_hbond_angle_DHA
_geom_hbond_site_symmetry_A
O6 H6 O24 0.84(5) 1.69(5) 2.520(5) 167(5) .
O8 H8 O26 0.85(5) 1.71(5) 2.522(5) 159(5) .
N5A H51 O22 0.93 1.92 2.796(8) 156.9 .
N5B H52 O20 0.93 2.16 3.037(10) 157.9 .
